data_7025669
loop_
_publ_author_name
'Boyd, Thomas'
'Mitchell, Scott G.'
'Miras, Haralampos N.'
'Long, De-Liang'
'Cronin, Leroy'

_publ_section_title
;
 Understanding and mapping the assembly of a family of trimeric
 polyoxometalates: transition metal mediated Wells-Dawson (M18)-trimers.
;
_journal_issue 28
_journal_name_full 'Dalton transactions (Cambridge, England : 2003)'
_journal_page_first 6460
_journal_page_last 6465
_journal_paper_doi 10.1039/c002633f
_journal_volume 39
_journal_year 2010
_chemical_formula_moiety '28(Na+), 2(K+), (Ni6 P6 W48 O180 30-), 91(H2O)'
_chemical_formula_sum 'H182 K2 Na28 Ni6 O271 P6 W48'
_chemical_formula_weight 14604.26
_chemical_name_systematic
;
?
;
_space_group_IT_number 2
_symmetry_cell_setting triclinic
_symmetry_space_group_name_Hall '-P 1'
_symmetry_space_group_name_H-M 'P -1'
_atom_sites_solution_hydrogens none
_atom_sites_solution_primary direct
_atom_sites_solution_secondary difmap
_audit_creation_method SHELXL-97
_cell_angle_alpha 79.6680(10)
_cell_angle_beta 87.7220(10)
_cell_angle_gamma 83.4630(10)
_cell_formula_units_Z 2
_cell_length_a 17.1003(3)
_cell_length_b 25.5173(4)
_cell_length_c 28.8698(5)
_cell_measurement_reflns_used 35191
_cell_measurement_temperature 293(2)
_cell_measurement_theta_max 67.3999
_cell_measurement_theta_min 3.0059
_cell_volume 12310.2(4)
_computing_cell_refinement
;
CrysAlis RED, Oxford Diffraction Ltd.,
Version 1.171.32.15 (release 10-01-2008 CrysAlis171 .NET)
(compiled Jan 10 2008,16:37:18)
;
_computing_data_collection
;
CrysAlis CCD, Oxford Diffraction Ltd.,
Version 1.171.32.15 (release 10-01-2008 CrysAlis171 .NET)
(compiled Jan 10 2008,16:37:18)
;
_computing_data_reduction
;
CrysAlis RED, Oxford Diffraction Ltd.,
Version 1.171.32.15 (release 10-01-2008 CrysAlis171 .NET)
(compiled Jan 10 2008,16:37:18)
;
_computing_molecular_graphics Diamond3.1
_computing_publication_material Wingx
_computing_structure_refinement 'SHELXL-97 (Sheldrick, 1997)'
_computing_structure_solution 'SHELXS-97 (Sheldrick, 1997)'
_diffrn_ambient_temperature 150(2)
_diffrn_detector_area_resol_mean none
_diffrn_measured_fraction_theta_full 0.978
_diffrn_measured_fraction_theta_max 0.978
_diffrn_measurement_device_type 'Oxford diffraction Gemini CCD'
_diffrn_measurement_method '\p & \w scans'
_diffrn_radiation_monochromator graphite
_diffrn_radiation_source 'fine-focus sealed tube'
_diffrn_radiation_type CuK\a
_diffrn_radiation_wavelength 1.54184
_diffrn_reflns_av_R_equivalents 0.0612
_diffrn_reflns_av_sigmaI/netI 0.0606
_diffrn_reflns_limit_h_max 15
_diffrn_reflns_limit_h_min -19
_diffrn_reflns_limit_k_max 29
_diffrn_reflns_limit_k_min -30
_diffrn_reflns_limit_l_max 34
_diffrn_reflns_limit_l_min -33
_diffrn_reflns_number 105266
_diffrn_reflns_theta_full 67.55
_diffrn_reflns_theta_max 67.55
_diffrn_reflns_theta_min 3.01
_diffrn_standards_decay_% none
_exptl_absorpt_coefficient_mu 43.013
_exptl_absorpt_correction_T_max 0.168
_exptl_absorpt_correction_T_min 0.014
_exptl_absorpt_correction_type analytical
_exptl_crystal_colour green
_exptl_crystal_density_diffrn 3.940
_exptl_crystal_density_meas ?
_exptl_crystal_density_method 'not measured'
_exptl_crystal_description rectangular
_exptl_crystal_F_000 13012
_exptl_crystal_size_max 0.2078
_exptl_crystal_size_mid 0.1162
_exptl_crystal_size_min 0.0803
_refine_diff_density_max 5.071
_refine_diff_density_min -2.146
_refine_diff_density_rms 0.450
_refine_ls_extinction_coef none
_refine_ls_extinction_method none
_refine_ls_goodness_of_fit_ref 0.985
_refine_ls_hydrogen_treatment none
_refine_ls_matrix_type full
_refine_ls_number_parameters 2751
_refine_ls_number_reflns 43489
_refine_ls_number_restraints 0
_refine_ls_restrained_S_all 0.985
_refine_ls_R_factor_all 0.0939
_refine_ls_R_factor_gt 0.0645
_refine_ls_shift/su_max 0.003
_refine_ls_shift/su_mean 0.000
_refine_ls_structure_factor_coef Fsqd
_refine_ls_weighting_details 'calc w=1/[\s^2^(Fo^2^)+(0.1298P)^2^+0.0000P] where P=(Fo^2^+2Fc^2^)/3'
_refine_ls_weighting_scheme calc
_refine_ls_wR_factor_gt 0.1778
_refine_ls_wR_factor_ref 0.1983
_reflns_number_gt 29020
_reflns_number_total 43489
_reflns_threshold_expression >2sigma(I)
_cod_data_source_file c002633f.txt
_cod_data_source_block 4
_cod_depositor_comments
;
The following automatic conversions were performed:

'_symmetry_cell_setting' value 'Triclinic' changed to 'triclinic'
according to /home/saulius/struct/CIF-dictionaries/cif_core.dic
dictionary named 'cif_core.dic' version 2.4.2 from 2011-04-26.

Automatic conversion script
Id: cif_fix_values 1891 2012-01-12 08:04:46Z andrius 

The following automatic conversions were performed:

'_exptl_crystal_density_meas' value 'none' was changed to '?' - the
value is perceived as not measured.

Automatic conversion script
Id: cif_fix_values 3008 2015-01-20 13:52:24Z robertas 
;
_cod_original_sg_symbol_H-M P-1
_cod_database_code 7025669

loop_
_symmetry_equiv_pos_as_xyz
'x, y, z'
'-x, -y, -z'

loop_
_atom_site_label
_atom_site_type_symbol
_atom_site_fract_x
_atom_site_fract_y
_atom_site_fract_z
_atom_site_U_iso_or_equiv
_atom_site_adp_type
_atom_site_occupancy
_atom_site_symmetry_multiplicity
_atom_site_calc_flag
_atom_site_refinement_flags
W1 W 0.33984(5) 0.54279(4) 1.19904(3) 0.0344(2) Uani 0.50 1 d P
W2 W 0.13328(5) 0.55386(4) 1.22690(3) 0.0355(2) Uani 0.50 1 d P
W3 W 0.37679(5) 0.58681(4) 1.30439(3) 0.0356(2) Uani 0.50 1 d P
W4 W 0.17052(5) 0.59842(3) 1.33290(3) 0.0347(2) Uani 0.50 1 d P
W5 W 0.37696(5) 0.72612(3) 1.30562(3) 0.0359(2) Uani 0.50 1 d P
W6 W 0.16952(5) 0.73636(4) 1.33379(3) 0.0374(2) Uani 0.50 1 d P
W7 W 0.34115(6) 0.82019(4) 1.20141(3) 0.0372(2) Uani 0.50 1 d P
W8 W 0.13523(5) 0.83087(4) 1.22881(3) 0.0343(2) Uani 0.50 1 d P
W9 W 0.30533(5) 0.77639(3) 1.09479(3) 0.0333(2) Uani 0.50 1 d P
W10 W 0.09934(5) 0.78618(3) 1.12265(3) 0.0347(2) Uani 0.50 1 d P
W11 W 0.30601(5) 0.63750(3) 1.09348(3) 0.0349(2) Uani 0.50 1 d P
W12 W 0.09933(5) 0.64837(3) 1.12162(3) 0.0336(2) Uani 0.50 1 d P
W13 W 0.41769(3) 0.50076(2) 1.40376(2) 0.03449(13) Uani 1 1 d .
W14 W 0.54211(4) 0.38116(2) 1.24423(2) 0.03761(14) Uani 1 1 d .
W15 W 0.27816(3) 0.86852(2) 0.99732(2) 0.03455(14) Uani 1 1 d .
W16 W 0.44253(4) 0.79781(2) 0.93445(2) 0.03749(14) Uani 1 1 d .
W17 W 0.19698(4) 0.36740(2) 1.43451(2) 0.03930(15) Uani 1 1 d .
W18 W -0.02195(4) 0.95767(2) 1.32474(2) 0.04157(15) Uani 1 1 d .
W19 W -0.02618(4) 0.41354(2) 1.32281(2) 0.03948(14) Uani 1 1 d .
W20 W -0.01961(4) 0.82329(2) 1.32250(2) 0.03681(14) Uani 1 1 d .
W21 W -0.12852(3) 0.69234(2) 1.00764(2) 0.03514(13) Uani 1 1 d .
W22 W 0.54207(3) 0.51606(2) 1.24489(2) 0.03380(13) Uani 1 1 d .
W23 W 0.20119(4) 0.91978(2) 1.43705(2) 0.04631(17) Uani 1 1 d .
W24 W 0.58199(4) 0.83709(3) 1.34945(3) 0.04783(17) Uani 1 1 d .
W25 W 0.44163(3) 0.66569(2) 0.93267(2) 0.03773(14) Uani 1 1 d .
W26 W 0.47238(3) 0.70653(2) 1.03660(2) 0.03339(13) Uani 1 1 d .
W27 W 0.02607(4) 0.83302(2) 0.91460(2) 0.03625(14) Uani 1 1 d .
W28 W 0.16207(4) 0.32550(2) 1.33388(2) 0.03923(15) Uani 1 1 d .
W29 W 0.34700(4) 0.95154(2) 1.19807(2) 0.03844(15) Uani 1 1 d .
W30 W 0.38404(4) 0.99826(2) 1.30872(2) 0.04530(16) Uani 1 1 d .
W31 W 0.19891(4) 0.77469(2) 1.43620(2) 0.03982(15) Uani 1 1 d .
W32 W -0.12883(3) 0.82446(2) 1.00794(2) 0.03502(13) Uani 1 1 d .
W33 W 0.16801(4) 1.00954(2) 1.33689(2) 0.04302(16) Uani 1 1 d .
W34 W 0.01201(4) 0.86722(3) 1.42503(2) 0.04426(16) Uani 1 1 d .
W35 W 0.54849(4) 0.92752(3) 1.24939(2) 0.04535(16) Uani 1 1 d .
W36 W 0.41713(4) 0.90788(3) 1.40843(2) 0.04880(17) Uani 1 1 d .
W37 W 0.41250(4) 0.35563(2) 1.40447(2) 0.03906(15) Uani 1 1 d .
W38 W 0.54305(4) 0.79382(3) 1.24754(2) 0.04152(15) Uani 1 1 d .
W39 W 0.41673(4) 0.76303(2) 1.40673(2) 0.04064(15) Uani 1 1 d .
W40 W 0.01035(4) 0.45700(3) 1.42287(2) 0.03911(14) Uani 1 1 d .
W41 W 0.12877(4) 0.96212(2) 1.22675(2) 0.03637(14) Uani 1 1 d .
W42 W -0.09054(3) 0.73443(2) 1.11041(2) 0.03410(13) Uani 1 1 d .
W43 W 0.34065(3) 0.41243(2) 1.19446(2) 0.03442(13) Uani 1 1 d .
W44 W 0.06153(3) 0.60278(2) 1.02414(2) 0.03431(13) Uani 1 1 d .
W45 W 0.27970(3) 0.59191(2) 0.99445(2) 0.03487(13) Uani 1 1 d .
W46 W 0.05984(3) 0.87841(2) 1.02637(2) 0.03336(13) Uani 1 1 d .
W47 W 0.12341(3) 0.42502(2) 1.22444(2) 0.03400(13) Uani 1 1 d .
W48 W -0.02143(3) 0.54820(2) 1.32081(2) 0.03577(14) Uani 1 1 d .
W49 W 0.20054(3) 0.51251(2) 1.43424(2) 0.03427(13) Uani 1 1 d .
W50 W 0.57961(3) 0.42271(2) 1.34515(2) 0.03725(14) Uani 1 1 d .
W51 W 0.24153(4) 0.69105(2) 0.88477(2) 0.03730(14) Uani 1 1 d .
W52 W 0.37731(4) 0.31317(2) 1.30417(2) 0.03917(15) Uani 1 1 d .
W53 W 0.24199(4) 0.82272(2) 0.88591(2) 0.03788(14) Uani 1 1 d .
W54 W 0.02596(3) 0.70135(2) 0.91384(2) 0.03638(14) Uani 1 1 d .
Ni1 Ni 0.33984(5) 0.54279(4) 1.19904(3) 0.0344(2) Uani 0.50 1 d P
Ni2 Ni 0.13328(5) 0.55386(4) 1.22690(3) 0.0355(2) Uani 0.50 1 d P
Ni3 Ni 0.37679(5) 0.58681(4) 1.30439(3) 0.0356(2) Uani 0.50 1 d P
Ni4 Ni 0.17052(5) 0.59842(3) 1.33290(3) 0.0347(2) Uani 0.50 1 d P
Ni5 Ni 0.37696(5) 0.72612(3) 1.30562(3) 0.0359(2) Uani 0.50 1 d P
Ni6 Ni 0.16952(5) 0.73636(4) 1.33379(3) 0.0374(2) Uani 0.50 1 d P
Ni7 Ni 0.34115(6) 0.82019(4) 1.20141(3) 0.0372(2) Uani 0.50 1 d P
Ni8 Ni 0.13523(5) 0.83087(4) 1.22881(3) 0.0343(2) Uani 0.50 1 d P
Ni9 Ni 0.30533(5) 0.77639(3) 1.09479(3) 0.0333(2) Uani 0.50 1 d P
Ni10 Ni 0.09934(5) 0.78618(3) 1.12265(3) 0.0347(2) Uani 0.50 1 d P
Ni11 Ni 0.30601(5) 0.63750(3) 1.09348(3) 0.0349(2) Uani 0.50 1 d P
Ni12 Ni 0.09933(5) 0.64837(3) 1.12162(3) 0.0336(2) Uani 0.50 1 d P
P1 P 0.05269(17) 0.74206(11) 1.02111(10) 0.0294(7) Uani 1 1 d .
P2 P 0.28433(17) 0.73114(12) 0.99068(10) 0.0296(7) Uani 1 1 d .
P3 P 0.15784(19) 0.87316(12) 1.33456(11) 0.0329(7) Uani 1 1 d .
P4 P 0.38715(19) 0.45081(11) 1.30100(11) 0.0308(7) Uani 1 1 d .
P5 P 0.15523(18) 0.46396(11) 1.33229(10) 0.0301(7) Uani 1 1 d .
P6 P 0.3896(2) 0.86093(13) 1.30405(12) 0.0370(8) Uani 1 1 d .
K1 K 0.2385(8) 0.6855(6) 1.2139(6) 0.044(4) Uani 0.20 1 d P
K1' K 0.0889(3) 0.69527(19) 1.23396(18) 0.0210(12) Uani 0.40 1 d P
K1'' K 0.3834(3) 0.67979(17) 1.19394(16) 0.0140(10) Uani 0.40 1 d P
K2 K 0.2051(3) 0.90095(19) 1.11849(19) 0.0062(10) Uiso 0.30 1 d P
K3 K 0.2048(3) 0.51740(18) 1.11447(17) 0.0018(9) Uiso 0.30 1 d P
K4 K 0.3038(3) 0.6407(2) 1.4079(2) 0.0284(14) Uani 0.40 1 d P
Na1 Na -0.0116(4) 0.9099(3) 1.1471(3) 0.075(2) Uani 1 1 d .
Na2 Na -0.0150(5) 0.5338(4) 1.1465(3) 0.095(3) Uani 1 1 d .
Na3 Na 0.5228(5) 0.6307(3) 1.3748(3) 0.092(3) Uani 1 1 d .
Na4 Na 0.4226(6) 0.8930(5) 1.0905(4) 0.062(3) Uani 0.60 1 d P
Na6 Na 0.2395(14) 1.0920(6) 1.2170(7) 0.236(9) Uani 1 1 d .
Na8 Na 0.3313(8) 0.4082(6) 1.5190(4) 0.060(4) Uani 0.50 1 d P
Na9 Na 0.2416(9) 0.2791(5) 1.2143(5) 0.120(5) Uani 0.80 1 d P
Na10 Na 0.1493(8) 0.5630(5) 0.8995(4) 0.107(4) Uani 0.80 1 d P
Na11 Na 0.3748(6) 0.4790(4) 0.9211(4) 0.110(3) Uani 1 1 d .
Na12 Na 0.1796(7) 0.3439(6) 1.1119(5) 0.067(4) Uani 0.50 1 d P
Na13 Na 0.1251(8) 0.3305(5) 1.5677(4) 0.133(5) Uani 1 1 d .
Na14 Na 0.3854(10) 0.1566(6) 1.3033(7) 0.201(8) Uani 1 1 d .
Na15 Na 0.1419(9) 1.0217(6) 0.9820(5) 0.071(4) Uiso 0.50 1 d P
Na16 Na 0.584(2) 0.2509(16) 1.3690(14) 0.124(12) Uiso 0.30 1 d P
O1 O 0.2936(5) 0.9353(3) 0.9825(3) 0.041(2) Uani 1 1 d .
O2 O 0.2365(5) 0.8572(3) 0.9377(3) 0.035(2) Uani 1 1 d .
O3 O 0.2411(5) 0.7641(4) 0.8527(3) 0.038(2) Uani 1 1 d .
O4 O 0.3527(5) 0.8082(4) 0.8934(3) 0.042(2) Uani 1 1 d .
O5 O 0.3782(5) 0.8412(3) 0.9705(3) 0.034(2) Uani 1 1 d .
O6 O 0.2368(5) 0.6347(3) 0.9364(3) 0.035(2) Uani 1 1 d .
O7 O 0.3754(5) 0.7274(3) 0.9784(3) 0.041(2) Uani 1 1 d .
O8 O 0.4181(5) 0.7569(3) 1.0654(3) 0.034(2) Uani 1 1 d .
O9 O 0.3781(5) 0.6178(3) 0.9691(3) 0.036(2) Uani 1 1 d .
O10 O 0.2659(5) 0.6761(3) 1.0186(3) 0.034(2) Uani 1 1 d .
O11 O 0.3166(5) 0.5761(3) 1.0537(3) 0.043(2) Uani 1 1 d .
O12 O 0.3524(5) 0.5931(4) 1.1458(3) 0.038(2) Uani 1 1 d .
O13 O 0.3019(5) 0.7037(3) 1.1106(3) 0.032(2) Uani 1 1 d .
O14 O 0.0621(5) 0.6447(3) 0.9591(3) 0.038(2) Uani 1 1 d .
O15 O 0.0639(5) 0.7522(3) 0.9677(3) 0.038(2) Uani 1 1 d .
O16 O 0.2665(5) 0.7761(3) 1.0191(3) 0.034(2) Uani 1 1 d .
O17 O 0.1726(5) 0.8769(3) 1.0190(3) 0.033(2) Uani 1 1 d .
O18 O -0.0726(5) 0.8286(3) 0.9490(3) 0.039(2) Uani 1 1 d .
O20 O 0.0870(5) 0.7847(3) 1.0440(3) 0.032(2) Uani 1 1 d .
O21 O 0.3168(5) 0.8521(4) 1.0558(3) 0.040(2) Uani 1 1 d .
O22 O 0.2020(5) 0.6233(4) 1.1068(3) 0.044(2) Uani 1 1 d .
O23 O 0.0375(5) 0.5421(3) 1.0136(3) 0.042(2) Uani 1 1 d .
O24 O 0.0650(5) 0.5886(3) 1.0878(3) 0.035(2) Uani 1 1 d .
O25 O 0.1145(5) 0.7128(3) 1.1348(3) 0.035(2) Uani 1 1 d .
O26 O 0.0872(5) 0.6855(3) 1.0424(3) 0.035(2) Uani 1 1 d .
O27 O 0.0648(5) 0.8639(3) 1.0908(3) 0.036(2) Uani 1 1 d .
O28 O 0.2033(5) 0.8013(3) 1.1080(3) 0.037(2) Uani 1 1 d .
O29 O -0.0382(4) 0.7461(3) 1.0335(3) 0.0308(19) Uani 1 1 d .
O30 O -0.1541(5) 0.7980(3) 1.0713(3) 0.038(2) Uani 1 1 d .
O31 O -0.0234(5) 0.7797(3) 1.1230(3) 0.035(2) Uani 1 1 d .
O32 O -0.0217(5) 0.6739(3) 1.1219(3) 0.036(2) Uani 1 1 d .
O33 O -0.1544(5) 0.6955(3) 1.0714(3) 0.036(2) Uani 1 1 d .
O34 O -0.0477(5) 0.6368(3) 1.0253(3) 0.035(2) Uani 1 1 d .
O35 O -0.2037(5) 0.6595(4) 0.9938(3) 0.045(2) Uani 1 1 d .
O36 O 0.0888(5) 0.6087(4) 1.1810(3) 0.042(2) Uani 1 1 d .
O37 O 0.1588(5) 0.7701(3) 1.2719(3) 0.037(2) Uani 1 1 d .
O38 O 0.0506(5) 0.7685(3) 1.3437(3) 0.039(2) Uani 1 1 d .
O39 O 0.0250(5) 0.8389(4) 1.2644(3) 0.039(2) Uani 1 1 d .
O40 O 0.2338(5) 0.8393(3) 1.2010(3) 0.040(2) Uani 1 1 d .
O41 O 0.1002(5) 0.9099(3) 1.1984(3) 0.035(2) Uani 1 1 d .
O42 O 0.1667(5) 0.8840(3) 1.2798(3) 0.034(2) Uani 1 1 d .
O43 O 0.0661(5) 0.8779(3) 1.3470(3) 0.037(2) Uani 1 1 d .
O44 O 0.4654(5) 0.8160(4) 1.2064(3) 0.039(2) Uani 1 1 d .
O45 O 0.1386(5) 0.6707(4) 1.3307(3) 0.038(2) Uani 1 1 d .
O46 O 0.0220(5) 0.5501(3) 1.2626(3) 0.035(2) Uani 1 1 d .
O47 O 0.0638(5) 0.4684(3) 1.3446(3) 0.038(2) Uani 1 1 d .
O48 O 0.1625(5) 0.4740(3) 1.2785(3) 0.037(2) Uani 1 1 d .
O49 O 0.1913(5) 0.5058(3) 1.3532(3) 0.032(2) Uani 1 1 d .
O50 O 0.1888(5) 0.4069(3) 1.3546(3) 0.035(2) Uani 1 1 d .
O51 O 0.1610(5) 0.3632(3) 1.2729(3) 0.038(2) Uani 1 1 d .
O52 O 0.1407(6) 0.2631(4) 1.3276(3) 0.047(2) Uani 1 1 d .
O53 O 0.2726(6) 0.3127(4) 1.3304(3) 0.042(2) Uani 1 1 d .
O54 O 0.2335(5) 0.5428(4) 1.1985(3) 0.042(2) Uani 1 1 d .
O55 O 0.3481(5) 0.4799(4) 1.1612(3) 0.039(2) Uani 1 1 d .
O56 O 0.4034(5) 0.6557(3) 1.2944(3) 0.038(2) Uani 1 1 d .
O57 O 0.2785(5) 0.5985(4) 1.3321(3) 0.038(2) Uani 1 1 d .
O58 O 0.3359(5) 0.3535(3) 1.2485(3) 0.036(2) Uani 1 1 d .
O59 O 0.3701(5) 0.4971(3) 1.3298(3) 0.033(2) Uani 1 1 d .
O60 O 0.4638(5) 0.5248(3) 1.2034(3) 0.038(2) Uani 1 1 d .
O61 O 0.4925(5) 0.5581(3) 1.2832(3) 0.031(2) Uani 1 1 d .
O62 O 0.4781(5) 0.4459(4) 1.2896(3) 0.038(2) Uani 1 1 d .
O63 O 0.5178(5) 0.4721(3) 1.3772(3) 0.037(2) Uani 1 1 d .
O64 O 0.3987(5) 0.4253(3) 1.4171(3) 0.036(2) Uani 1 1 d .
O65 O 0.2227(5) 0.4350(3) 1.4405(3) 0.036(2) Uani 1 1 d .
O66 O 0.4808(5) 0.8562(4) 1.2924(3) 0.044(2) Uani 1 1 d .
O67 O 0.5166(5) 0.7877(4) 1.3806(3) 0.043(2) Uani 1 1 d .
O68 O 0.4514(6) 0.7301(4) 1.4599(3) 0.045(2) Uani 1 1 d .
O69 O 0.3469(5) 0.7602(3) 1.2470(3) 0.035(2) Uani 1 1 d .
O70 O 0.2779(5) 0.7186(3) 1.3346(3) 0.039(2) Uani 1 1 d .
O71 O 0.2011(6) 0.7441(4) 1.4936(4) 0.048(3) Uani 1 1 d .
O72 O 0.1720(5) 0.5807(3) 1.4063(3) 0.035(2) Uani 1 1 d .
O73 O 0.4196(6) 0.9790(3) 1.3717(3) 0.046(3) Uani 1 1 d .
O74 O -0.1552(5) 0.7284(4) 1.1603(3) 0.047(3) Uani 1 1 d .
O75 O -0.1758(5) 0.7671(3) 0.9905(3) 0.040(2) Uani 1 1 d .
O76 O -0.2054(5) 0.8760(3) 0.9938(3) 0.041(2) Uani 1 1 d .
O77 O -0.0072(5) 0.6702(4) 0.8724(3) 0.044(2) Uani 1 1 d .
O78 O -0.0473(5) 0.8609(3) 1.0265(3) 0.039(2) Uani 1 1 d .
O79 O -0.0740(5) 0.7057(3) 0.9477(3) 0.035(2) Uani 1 1 d .
O80 O 0.0378(5) 0.9473(3) 1.0165(3) 0.042(2) Uani 1 1 d .
O81 O -0.0065(5) 0.8868(4) 0.8719(3) 0.044(2) Uani 1 1 d .
O82 O 0.1311(5) 0.8214(4) 0.8910(3) 0.043(2) Uani 1 1 d .
O83 O 0.1299(5) 0.7083(4) 0.8908(3) 0.041(2) Uani 1 1 d .
O84 O 0.1730(5) 0.5891(3) 1.0170(3) 0.038(2) Uani 1 1 d .
O85 O 0.5631(5) 0.6939(4) 1.0657(3) 0.043(2) Uani 1 1 d .
O86 O 0.4181(5) 0.6522(4) 1.0635(3) 0.038(2) Uani 1 1 d .
O87 O 0.2928(5) 0.5299(4) 0.9781(3) 0.044(2) Uani 1 1 d .
O88 O 0.5071(5) 0.6647(3) 0.9832(3) 0.033(2) Uani 1 1 d .
O89 O 0.5054(5) 0.7665(4) 0.9846(3) 0.042(2) Uani 1 1 d .
O90 O 0.5034(6) 0.8414(4) 0.9043(4) 0.054(3) Uani 1 1 d .
O91 O 0.0632(5) 0.8653(3) 0.9613(3) 0.037(2) Uani 1 1 d .
O92 O 0.5005(6) 0.6264(4) 0.9008(3) 0.047(3) Uani 1 1 d .
O93 O 0.2430(5) 0.7452(4) 0.9436(3) 0.040(2) Uani 1 1 d .
O94 O 0.3526(5) 0.7896(4) 1.1475(3) 0.039(2) Uani 1 1 d .
O95 O 0.0893(5) 0.8025(3) 1.1833(3) 0.038(2) Uani 1 1 d .
O96 O 0.2362(5) 0.9541(3) 1.2051(3) 0.039(2) Uani 1 1 d .
O97 O 0.1697(6) 0.9964(3) 1.2758(3) 0.043(2) Uani 1 1 d .
O98 O 0.0642(6) 0.9924(4) 1.3436(3) 0.047(3) Uani 1 1 d .
O99 O -0.0978(6) 1.0097(4) 1.3125(4) 0.050(3) Uani 1 1 d .
O100 O -0.0394(7) 0.9326(4) 1.3919(3) 0.050(3) Uani 1 1 d .
O101 O 0.0947(6) 0.9098(4) 1.4359(3) 0.047(3) Uani 1 1 d .
O102 O -0.0457(5) 0.8305(3) 1.3906(3) 0.039(2) Uani 1 1 d .
O103 O -0.0740(5) 0.9016(3) 1.3124(3) 0.039(2) Uani 1 1 d .
O104 O -0.1034(6) 0.7940(4) 1.3125(3) 0.049(3) Uani 1 1 d .
O105 O 0.2052(7) 0.9296(4) 1.4936(3) 0.054(3) Uani 1 1 d .
O106 O -0.1044(5) 0.5958(4) 1.3116(3) 0.040(2) Uani 1 1 d .
O107 O -0.0748(5) 0.4841(4) 1.3116(3) 0.041(2) Uani 1 1 d .
O108 O -0.1031(6) 0.3779(4) 1.3109(4) 0.053(3) Uani 1 1 d .
O109 O 0.0569(5) 0.3569(3) 1.3416(3) 0.042(2) Uani 1 1 d .
O110 O 0.0275(5) 0.4241(4) 1.2635(3) 0.039(2) Uani 1 1 d .
O111 O -0.0458(6) 0.4128(4) 1.3895(3) 0.044(2) Uani 1 1 d .
O112 O -0.0474(5) 0.5163(4) 1.3901(3) 0.042(2) Uani 1 1 d .
O113 O 0.0915(6) 0.3958(4) 1.4344(3) 0.045(2) Uani 1 1 d .
O114 O 0.0529(5) 0.5831(4) 1.3426(3) 0.041(2) Uani 1 1 d .
O115 O 0.1699(5) 0.3125(3) 1.4025(3) 0.040(2) Uani 1 1 d .
O116 O 0.3026(5) 0.3497(4) 1.4175(3) 0.043(2) Uani 1 1 d .
O117 O 0.4257(5) 0.5680(3) 1.3713(3) 0.036(2) Uani 1 1 d .
O118 O 0.4537(5) 0.5053(4) 1.4565(3) 0.043(2) Uani 1 1 d .
O119 O 0.2070(5) 0.5188(4) 1.4918(3) 0.040(2) Uani 1 1 d .
O120 O 0.3103(5) 0.5156(3) 1.4186(3) 0.036(2) Uani 1 1 d .
O121 O 0.1587(5) 0.5920(4) 1.2712(3) 0.039(2) Uani 1 1 d .
O122 O 0.0948(5) 0.4943(3) 1.1953(3) 0.038(2) Uani 1 1 d .
O123 O 0.3453(5) 0.4654(4) 1.2539(3) 0.039(2) Uani 1 1 d .
O124 O 0.6117(5) 0.5556(4) 1.2148(3) 0.042(2) Uani 1 1 d .
O125 O 0.5821(5) 0.4463(3) 1.2213(3) 0.039(2) Uani 1 1 d .
O126 O 0.5993(5) 0.3390(4) 1.2147(3) 0.042(2) Uani 1 1 d .
O127 O 0.6104(5) 0.4786(4) 1.2996(3) 0.043(2) Uani 1 1 d .
O128 O 0.4517(5) 0.4003(3) 1.2061(3) 0.038(2) Uani 1 1 d .
O129 O 0.6059(5) 0.3761(4) 1.3004(3) 0.042(2) Uani 1 1 d .
O130 O 0.6636(6) 0.4060(4) 1.3798(3) 0.047(2) Uani 1 1 d .
O131 O 0.3385(5) 0.3770(4) 1.1506(3) 0.044(2) Uani 1 1 d .
O132 O 0.0901(5) 0.3906(4) 1.1842(3) 0.046(2) Uani 1 1 d .
O133 O 0.2295(5) 0.4254(3) 1.2017(3) 0.036(2) Uani 1 1 d .
O134 O 0.4764(5) 0.3333(4) 1.2841(3) 0.042(2) Uani 1 1 d .
O135 O 0.5123(6) 0.3719(4) 1.3762(3) 0.044(2) Uani 1 1 d .
O136 O 0.3467(5) 0.8746(4) 1.2567(3) 0.037(2) Uani 1 1 d .
O137 O 0.4210(5) 0.7081(4) 1.3740(3) 0.047(3) Uani 1 1 d .
O138 O 0.3731(5) 0.8055(3) 1.3317(3) 0.040(2) Uani 1 1 d .
O139 O 0.5150(6) 0.8871(4) 1.3814(3) 0.050(3) Uani 1 1 d .
O140 O 0.3079(5) 0.7597(3) 1.4200(3) 0.041(2) Uani 1 1 d .
O141 O 0.3075(6) 0.9276(4) 1.4206(3) 0.050(3) Uani 1 1 d .
O144 O 0.3671(5) 0.3968(3) 1.3306(3) 0.036(2) Uani 1 1 d .
O145 O 0.4139(6) 0.2991(3) 1.3684(3) 0.044(2) Uani 1 1 d .
O146 O 0.3891(6) 0.2484(4) 1.2913(3) 0.047(3) Uani 1 1 d .
O147 O 0.4488(6) 0.3191(4) 1.4567(3) 0.047(3) Uani 1 1 d .
O148 O 0.2008(6) 0.3331(4) 1.4912(3) 0.052(3) Uani 1 1 d .
O149 O -0.0410(6) 0.4484(4) 1.4756(3) 0.052(3) Uani 1 1 d .
O150 O 0.3482(5) 0.5817(3) 1.2443(3) 0.040(2) Uani 1 1 d .
O151 O 0.2377(6) 0.6594(4) 0.8375(3) 0.053(3) Uani 1 1 d .
O152 O 0.3507(5) 0.6862(4) 0.8938(3) 0.044(2) Uani 1 1 d .
O153 O 0.4727(5) 0.7355(4) 0.9066(3) 0.043(2) Uani 1 1 d .
O154 O 0.2408(6) 0.8754(4) 0.8393(3) 0.050(3) Uani 1 1 d .
O155 O 0.0005(5) 0.7757(3) 0.8848(3) 0.035(2) Uani 1 1 d .
O156 O 0.1916(5) 0.8157(3) 1.3563(3) 0.039(2) Uani 1 1 d .
O157 O 0.1931(6) 0.9157(3) 1.3564(3) 0.039(2) Uani 1 1 d .
O158 O -0.0411(6) 0.8618(4) 1.4790(3) 0.052(3) Uani 1 1 d .
O159 O 0.1753(6) 0.9918(3) 1.4041(3) 0.041(2) Uani 1 1 d .
O160 O 0.0335(5) 0.9614(3) 1.2663(3) 0.039(2) Uani 1 1 d .
O161 O 0.3526(5) 0.8974(4) 1.1643(3) 0.040(2) Uani 1 1 d .
O162 O 0.3493(6) 1.0067(4) 1.1532(3) 0.046(3) Uani 1 1 d .
O163 O 0.0965(5) 1.0179(3) 1.1869(3) 0.037(2) Uani 1 1 d .
O164 O 0.4903(5) 0.7447(4) 1.2862(3) 0.042(2) Uani 1 1 d .
O165 O 0.6119(6) 0.7567(4) 1.2176(3) 0.049(3) Uani 1 1 d .
O166 O 0.4602(6) 0.9396(4) 1.2106(3) 0.045(2) Uani 1 1 d .
O167 O 0.2248(6) 0.8451(4) 1.4434(3) 0.043(2) Uani 1 1 d .
O168 O 0.0916(6) 0.8087(4) 1.4364(3) 0.044(2) Uani 1 1 d .
O169 O 0.1712(5) 0.7224(4) 1.4077(3) 0.043(2) Uani 1 1 d .
O170 O 0.2813(6) 1.0053(4) 1.3348(3) 0.048(3) Uani 1 1 d .
O171 O 0.4509(7) 0.9177(4) 1.4610(4) 0.060(3) Uani 1 1 d .
O172 O 0.6659(6) 0.8240(4) 1.3831(4) 0.057(3) Uani 1 1 d .
O173 O 0.6108(6) 0.9704(4) 1.2211(4) 0.054(3) Uani 1 1 d .
O174 O 0.6079(6) 0.8987(4) 1.3045(4) 0.057(3) Uani 1 1 d .
O175 O 0.3446(6) 0.9877(3) 1.2523(3) 0.043(2) Uani 1 1 d .
O176 O 0.3975(6) 1.0652(3) 1.2978(4) 0.051(3) Uani 1 1 d .
O177 O 0.3730(6) 0.9057(4) 1.3326(3) 0.043(2) Uani 1 1 d .
O178 O 0.4856(6) 0.9715(4) 1.2876(3) 0.047(2) Uani 1 1 d .
O179 O 0.5866(5) 0.8652(4) 1.2251(3) 0.046(3) Uani 1 1 d .
O180 O 0.6118(6) 0.7956(4) 1.3033(3) 0.050(3) Uani 1 1 d .
O181 O 0.4015(6) 0.8369(3) 1.4188(4) 0.048(3) Uani 1 1 d .
O182 O 0.0937(6) 0.4958(4) 1.4351(3) 0.042(2) Uani 1 1 d .
O183 O 0.1495(7) 1.0793(4) 1.3298(4) 0.042(3) Uani 0.80 1 d P
O184 O -0.0081(14) 0.4044(5) 1.5603(5) 0.149(8) Uani 1 1 d .
O185 O -0.0820(11) 0.3444(7) 1.5709(6) 0.042(4) Uiso 0.50 1 d P
O186 O 0.2771(8) 0.4701(5) 1.5656(4) 0.027(3) Uiso 0.60 1 d P
O187 O -0.0826(9) 0.8255(6) 1.2004(5) 0.028(3) Uiso 0.50 1 d P
O188 O -0.0936(11) 0.9476(7) 1.2040(6) 0.041(4) Uiso 0.50 1 d P
O189 O -0.1299(8) 0.9018(5) 1.1098(4) 0.042(3) Uani 0.70 1 d P
O190 O -0.0857(10) 0.6083(6) 1.1985(6) 0.035(4) Uiso 0.50 1 d P
O191 O 0.5750(9) 0.6464(6) 1.2777(5) 0.043(3) Uiso 0.60 1 d P
O192 O 0.6253(9) 0.5586(5) 1.3693(5) 0.040(4) Uani 0.60 1 d P
O193 O 0.2976(7) 0.2918(4) 1.1374(4) 0.030(2) Uiso 0.70 1 d P
O194 O 0.4661(9) 0.4199(5) 0.8803(5) 0.024(3) Uiso 0.50 1 d P
O195 O 0.0322(11) 0.3230(7) 1.6326(6) 0.041(4) Uiso 0.50 1 d P
O196 O 0.0127(9) 0.9948(6) 1.1039(5) 0.031(4) Uani 0.50 1 d P
O197 O 0.0165(11) 0.4635(7) 1.1011(6) 0.043(5) Uani 0.50 1 d P
O198 O -0.0964(10) 0.4851(8) 1.2020(6) 0.045(5) Uani 0.50 1 d P
O199 O 0.6228(10) 0.6845(6) 1.3722(6) 0.031(3) Uiso 0.50 1 d P
O200 O 0.5012(10) 0.6145(6) 1.4596(6) 0.032(3) Uiso 0.50 1 d P
O201 O 0.1861(11) 1.0836(7) 1.1118(6) 0.039(4) Uani 0.50 1 d P
O202 O 0.1483(9) 0.9603(5) 0.9051(5) 0.042(4) Uani 0.60 1 d P
O203 O 0.2213(14) 1.0151(9) 0.9308(8) 0.042(5) Uiso 0.40 1 d P
O204 O 0.3313(13) 0.8170(8) 1.5236(8) 0.037(5) Uiso 0.40 1 d P
O205 O 0.3727(11) 0.5259(7) 1.5383(6) 0.038(4) Uiso 0.50 1 d P
O206 O 0.2101(10) 0.5312(7) 1.6070(6) 0.037(4) Uiso 0.50 1 d P
O207 O 0.1469(9) 0.4643(5) 0.9801(6) 0.044(4) Uani 0.60 1 d P
O208 O 0.5171(10) 0.8019(6) 1.1162(6) 0.035(4) Uiso 0.50 1 d P
O209 O -0.1891(9) 0.9042(5) 1.1841(5) 0.037(3) Uiso 0.60 1 d P
O210 O 0.4271(10) 0.5168(6) 1.0917(6) 0.058(5) Uani 0.60 1 d P
O211 O 0.2629(11) 0.1717(7) 1.2749(8) 0.072(6) Uani 0.60 1 d P
O212 O 0.4857(13) 0.4587(8) 0.9740(8) 0.037(5) Uiso 0.40 1 d P
O213 O 0.1913(11) 0.5738(7) 0.8203(6) 0.040(4) Uiso 0.50 1 d P
O214 O 0.4963(12) 0.8833(8) 1.0222(7) 0.048(5) Uiso 0.50 1 d P
O215 O 0.5376(12) 0.9170(7) 1.1206(7) 0.046(4) Uiso 0.50 1 d P
O216 O 0.3721(14) 0.9768(9) 1.0592(8) 0.044(5) Uiso 0.40 1 d P
O217 O -0.1313(10) 0.5744(6) 1.1073(6) 0.045(4) Uiso 0.60 1 d P
O218 O 0.6085(10) 0.8565(6) 1.0714(6) 0.045(4) Uiso 0.60 1 d P
O219 O 0.3061(15) 1.0539(9) 1.4236(9) 0.049(6) Uani 0.40 1 d P
O220 O 0.5840(12) 0.2392(8) 1.1971(7) 0.050(5) Uiso 0.50 1 d P
O221 O 0.3426(13) 0.3028(8) 1.0597(7) 0.036(5) Uiso 0.40 1 d P
O222 O 0.3590(12) 0.2781(8) 1.5347(7) 0.047(4) Uiso 0.50 1 d P
O223 O 0.5286(12) 0.4661(8) 1.1233(7) 0.034(5) Uiso 0.40 1 d P
O224 O 0.5267(19) 0.6735(9) 1.1752(8) 0.037(7) Uani 0.30 1 d P
O225 O 0.6156(12) 0.7301(8) 1.1305(7) 0.034(4) Uiso 0.40 1 d P
O226 O -0.3187(13) 0.9326(8) 1.0455(7) 0.036(5) Uiso 0.40 1 d P
O227 O 0.0807(14) 0.6265(9) 0.7999(8) 0.044(5) Uiso 0.40 1 d P
O228 O 0.3244(19) 0.4001(12) 0.9462(11) 0.043(7) Uiso 0.30 1 d P
O229 O 0.2759(19) 0.5016(12) 0.8513(11) 0.046(7) Uiso 0.30 1 d P
O230 O 0.2753(14) 0.3343(9) 1.5674(8) 0.044(5) Uiso 0.40 1 d P
O231 O 0.3635(15) 0.6918(10) 1.5463(9) 0.048(6) Uiso 0.40 1 d P
O232 O 0.746(3) 1.0311(19) 1.2530(17) 0.048(11) Uiso 0.20 1 d P
O233 O 0.6527(19) 0.8006(12) 0.9966(11) 0.047(7) Uiso 0.30 1 d P
O234 O 0.3201(18) 0.2192(12) 1.4264(11) 0.041(7) Uiso 0.30 1 d P
O235 O 0.097(2) 0.7994(15) 0.7899(13) 0.060(9) Uiso 0.30 1 d P
O236 O 0.2978(12) 1.1042(7) 1.1436(6) 0.044(5) Uani 0.50 1 d P
O237 O -0.1721(14) 0.7840(9) 1.2595(8) 0.046(5) Uiso 0.40 1 d P
O238 O -0.233(2) 0.5198(14) 1.2784(13) 0.056(9) Uiso 0.30 1 d P
O239 O 0.3801(17) 0.4498(10) 1.0594(10) 0.034(6) Uiso 0.30 1 d P
O240 O 0.2150(17) 0.4391(11) 1.0648(10) 0.037(6) Uiso 0.30 1 d P
O241 O 0.265(2) 1.0139(13) 0.8562(12) 0.049(8) Uiso 0.30 1 d P
O242 O 0.402(2) 1.1238(15) 1.1836(13) 0.058(9) Uiso 0.30 1 d P
O243 O 0.1314(13) 1.1068(8) 1.1714(7) 0.036(5) Uiso 0.40 1 d P
O244 O 0.2890(18) 0.1505(12) 1.3723(10) 0.064(7) Uiso 0.40 1 d P
O245 O 0.026(2) 0.2796(13) 1.5469(11) 0.047(8) Uiso 0.30 1 d P
O246 O 0.4127(19) 0.2628(12) 1.1692(11) 0.045(7) Uiso 0.30 1 d P
O247 O 0.3606(16) 1.1056(10) 1.0705(9) 0.033(6) Uiso 0.30 1 d P
O248 O 0.1707(14) 0.1702(9) 1.3346(8) 0.042(5) Uiso 0.40 1 d P
O249 O -0.1439(17) 0.3676(11) 1.5003(10) 0.034(6) Uiso 0.30 1 d P
O250 O 0.1636(19) 0.6005(12) 1.5343(11) 0.043(7) Uiso 0.30 1 d P
O251 O 0.233(2) 0.2134(13) 1.1137(12) 0.051(8) Uiso 0.30 1 d P
O252 O 0.2241(15) 0.4819(10) 0.9236(9) 0.048(6) Uiso 0.40 1 d P
O253 O 0.0966(19) 0.4186(12) 1.5399(11) 0.043(7) Uiso 0.30 1 d P
O254 O 0.209(2) 0.3992(16) 1.6002(14) 0.034(9) Uiso 0.20 1 d P
O255 O 0.204(3) 0.2695(18) 1.6108(16) 0.042(10) Uiso 0.20 1 d P
O256 O -0.220(3) 0.9106(16) 1.2679(15) 0.037(10) Uiso 0.20 1 d P
O257 O -0.057(3) 0.7040(17) 1.2564(16) 0.040(10) Uiso 0.20 1 d P
O258 O 0.0892(12) 0.9393(8) 0.8012(7) 0.034(5) Uiso 0.40 1 d P
O259 O 0.176(2) 0.9697(13) 0.8231(11) 0.047(8) Uiso 0.30 1 d P
O260 O 0.097(2) 0.8917(14) 0.7372(13) 0.056(9) Uiso 0.30 1 d P
O261 O 0.1973(17) 0.9759(11) 1.0825(10) 0.035(6) Uiso 0.30 1 d P
O262 O 0.058(3) 1.1110(17) 1.2385(16) 0.040(10) Uiso 0.20 1 d P
O263 O 0.080(3) 0.2592(19) 1.2069(17) 0.047(11) Uiso 0.20 1 d P
O264 O 0.6972(19) 0.8034(12) 1.1149(11) 0.045(7) Uiso 0.30 1 d P
O265 O 0.800(4) 0.875(2) 1.407(2) 0.042(14) Uiso 0.15 1 d P
O266 O -0.2595(19) 0.8395(12) 1.1890(11) 0.043(7) Uiso 0.30 1 d P
O267 O 0.237(2) 0.6071(16) 0.7469(14) 0.033(9) Uiso 0.20 1 d P
O268 O 0.115(2) 0.1971(13) 1.1853(12) 0.051(8) Uiso 0.30 1 d P
O269 O 0.079(3) 0.8336(18) 1.5483(16) 0.042(10) Uiso 0.20 1 d P
O270 O -0.199(2) 0.5490(13) 1.1822(11) 0.047(8) Uiso 0.30 1 d P
O271 O 0.3118(19) 0.6242(12) 1.4859(11) 0.046(7) Uiso 0.30 1 d P
O272 O 0.202(2) 1.0010(14) 1.0659(13) 0.054(9) Uiso 0.30 1 d P
O273 O 0.4334(15) 0.7470(10) 1.5373(9) 0.049(6) Uiso 0.40 1 d P

loop_
_atom_site_aniso_label
_atom_site_aniso_U_11
_atom_site_aniso_U_22
_atom_site_aniso_U_33
_atom_site_aniso_U_23
_atom_site_aniso_U_13
_atom_site_aniso_U_12
W1 0.0265(4) 0.0465(4) 0.0307(4) -0.0047(3) -0.0016(3) -0.0089(4)
W2 0.0267(4) 0.0442(4) 0.0355(5) -0.0074(4) -0.0054(4) -0.0016(4)
W3 0.0287(4) 0.0424(4) 0.0378(5) -0.0086(4) -0.0008(4) -0.0104(4)
W4 0.0260(4) 0.0418(4) 0.0379(5) -0.0115(3) -0.0048(4) -0.0017(4)
W5 0.0299(5) 0.0369(4) 0.0394(5) -0.0029(4) -0.0011(4) -0.0030(4)
W6 0.0287(5) 0.0408(4) 0.0413(5) -0.0007(4) -0.0031(4) -0.0069(4)
W7 0.0303(5) 0.0462(4) 0.0334(5) -0.0040(4) -0.0013(4) -0.0018(4)
W8 0.0278(4) 0.0422(4) 0.0330(4) -0.0043(3) -0.0035(4) -0.0070(4)
W9 0.0248(4) 0.0361(4) 0.0397(5) -0.0074(3) -0.0052(4) -0.0028(3)
W10 0.0281(4) 0.0382(4) 0.0395(5) -0.0111(3) 0.0020(4) -0.0056(3)
W11 0.0250(4) 0.0359(4) 0.0429(5) -0.0037(4) -0.0059(4) -0.0028(3)
W12 0.0257(4) 0.0351(4) 0.0385(5) -0.0034(3) 0.0009(4) -0.0029(3)
W13 0.0306(3) 0.0430(3) 0.0301(3) -0.0070(2) -0.0060(2) -0.0021(2)
W14 0.0313(3) 0.0425(3) 0.0400(3) -0.0128(2) -0.0061(2) 0.0026(2)
W15 0.0280(3) 0.0346(2) 0.0396(3) -0.0021(2) -0.0016(2) -0.0041(2)
W16 0.0283(3) 0.0436(3) 0.0389(3) -0.0024(2) 0.0025(2) -0.0057(2)
W17 0.0446(3) 0.0410(3) 0.0318(3) -0.0011(2) -0.0038(3) -0.0096(3)
W18 0.0407(3) 0.0410(3) 0.0416(3) -0.0079(2) 0.0023(3) 0.0019(3)
W19 0.0329(3) 0.0501(3) 0.0385(3) -0.0088(2) 0.0008(2) -0.0162(2)
W20 0.0309(3) 0.0406(3) 0.0385(3) -0.0077(2) 0.0027(2) -0.0021(2)
W21 0.0255(3) 0.0392(2) 0.0419(3) -0.0086(2) -0.0078(2) -0.0039(2)
W22 0.0244(3) 0.0416(3) 0.0355(3) -0.0073(2) -0.0046(2) -0.0021(2)
W23 0.0622(4) 0.0431(3) 0.0353(3) -0.0095(2) -0.0062(3) -0.0070(3)
W24 0.0403(3) 0.0503(3) 0.0531(4) -0.0001(3) -0.0182(3) -0.0141(3)
W25 0.0273(3) 0.0477(3) 0.0387(3) -0.0112(2) 0.0019(2) -0.0014(2)
W26 0.0227(3) 0.0407(3) 0.0363(3) -0.0057(2) -0.0013(2) -0.0030(2)
W27 0.0316(3) 0.0405(3) 0.0346(3) -0.0027(2) -0.0061(2) 0.0003(2)
W28 0.0446(3) 0.0369(2) 0.0375(3) -0.0050(2) -0.0044(3) -0.0110(2)
W29 0.0356(3) 0.0388(3) 0.0399(3) -0.0007(2) -0.0044(2) -0.0084(2)
W30 0.0507(4) 0.0391(3) 0.0483(4) -0.0061(2) -0.0105(3) -0.0132(3)
W31 0.0448(3) 0.0424(3) 0.0313(3) -0.0033(2) -0.0024(3) -0.0051(3)
W32 0.0246(3) 0.0380(2) 0.0420(3) -0.0073(2) -0.0060(2) 0.0011(2)
W33 0.0526(4) 0.0362(3) 0.0411(3) -0.0081(2) -0.0052(3) -0.0049(3)
W34 0.0502(4) 0.0456(3) 0.0358(3) -0.0083(2) 0.0065(3) -0.0009(3)
W35 0.0365(3) 0.0468(3) 0.0526(4) 0.0008(3) -0.0086(3) -0.0160(3)
W36 0.0581(4) 0.0471(3) 0.0437(3) -0.0080(3) -0.0178(3) -0.0105(3)
W37 0.0421(3) 0.0394(3) 0.0340(3) -0.0014(2) -0.0103(2) -0.0019(2)
W38 0.0266(3) 0.0472(3) 0.0500(4) -0.0021(3) -0.0055(3) -0.0095(2)
W39 0.0402(3) 0.0461(3) 0.0347(3) -0.0014(2) -0.0103(3) -0.0067(3)
W40 0.0328(3) 0.0532(3) 0.0331(3) -0.0072(2) 0.0027(2) -0.0138(3)
W41 0.0350(3) 0.0364(2) 0.0361(3) -0.0023(2) -0.0035(2) -0.0025(2)
W42 0.0228(3) 0.0409(3) 0.0387(3) -0.0071(2) -0.0035(2) -0.0026(2)
W43 0.0298(3) 0.0413(3) 0.0336(3) -0.0098(2) -0.0038(2) -0.0036(2)
W44 0.0275(3) 0.0360(2) 0.0413(3) -0.0107(2) -0.0063(2) -0.0034(2)
W45 0.0298(3) 0.0363(2) 0.0395(3) -0.0107(2) -0.0038(2) -0.0006(2)
W46 0.0270(3) 0.0321(2) 0.0399(3) -0.0039(2) -0.0046(2) -0.0008(2)
W47 0.0300(3) 0.0415(2) 0.0329(3) -0.0096(2) -0.0030(2) -0.0084(2)
W48 0.0257(3) 0.0466(3) 0.0361(3) -0.0071(2) -0.0006(2) -0.0087(2)
W49 0.0314(3) 0.0423(3) 0.0296(3) -0.0060(2) -0.0022(2) -0.0064(2)
W50 0.0298(3) 0.0445(3) 0.0374(3) -0.0088(2) -0.0094(2) 0.0015(2)
W51 0.0320(3) 0.0466(3) 0.0341(3) -0.0103(2) -0.0029(2) -0.0020(2)
W52 0.0434(3) 0.0348(2) 0.0394(3) -0.0062(2) -0.0075(3) -0.0027(2)
W53 0.0337(3) 0.0443(3) 0.0332(3) -0.0005(2) -0.0024(2) -0.0032(2)
W54 0.0308(3) 0.0450(3) 0.0350(3) -0.0104(2) -0.0074(2) -0.0036(2)
Ni1 0.0265(4) 0.0465(4) 0.0307(4) -0.0047(3) -0.0016(3) -0.0089(4)
Ni2 0.0267(4) 0.0442(4) 0.0355(5) -0.0074(4) -0.0054(4) -0.0016(4)
Ni3 0.0287(4) 0.0424(4) 0.0378(5) -0.0086(4) -0.0008(4) -0.0104(4)
Ni4 0.0260(4) 0.0418(4) 0.0379(5) -0.0115(3) -0.0048(4) -0.0017(4)
Ni5 0.0299(5) 0.0369(4) 0.0394(5) -0.0029(4) -0.0011(4) -0.0030(4)
Ni6 0.0287(5) 0.0408(4) 0.0413(5) -0.0007(4) -0.0031(4) -0.0069(4)
Ni7 0.0303(5) 0.0462(4) 0.0334(5) -0.0040(4) -0.0013(4) -0.0018(4)
Ni8 0.0278(4) 0.0422(4) 0.0330(4) -0.0043(3) -0.0035(4) -0.0070(4)
Ni9 0.0248(4) 0.0361(4) 0.0397(5) -0.0074(3) -0.0052(4) -0.0028(3)
Ni10 0.0281(4) 0.0382(4) 0.0395(5) -0.0111(3) 0.0020(4) -0.0056(3)
Ni11 0.0250(4) 0.0359(4) 0.0429(5) -0.0037(4) -0.0059(4) -0.0028(3)
Ni12 0.0257(4) 0.0351(4) 0.0385(5) -0.0034(3) 0.0009(4) -0.0029(3)
P1 0.0227(14) 0.0357(13) 0.0303(14) -0.0068(11) -0.0038(11) -0.0023(11)
P2 0.0209(14) 0.0382(13) 0.0290(14) -0.0052(11) -0.0046(11) -0.0004(11)
P3 0.0353(16) 0.0351(13) 0.0290(15) -0.0075(11) -0.0018(12) -0.0035(12)
P4 0.0301(15) 0.0341(13) 0.0283(14) -0.0048(11) -0.0037(12) -0.0035(12)
P5 0.0291(15) 0.0338(12) 0.0284(14) -0.0061(11) -0.0023(12) -0.0063(12)
P6 0.0353(17) 0.0409(14) 0.0354(16) -0.0045(12) -0.0071(13) -0.0085(13)
K1 0.021(6) 0.046(7) 0.061(9) -0.005(6) 0.005(6) -0.004(5)
K1' 0.027(3) 0.022(2) 0.014(2) -0.0007(18) -0.004(2) -0.002(2)
K1'' 0.018(2) 0.0170(18) 0.007(2) -0.0005(15) -0.0039(17) -0.0043(17)
K4 0.017(3) 0.017(2) 0.052(3) -0.009(2) 0.005(2) -0.004(2)
Na1 0.072(4) 0.082(4) 0.074(4) -0.033(3) -0.017(3) 0.015(4)
Na2 0.094(6) 0.100(6) 0.090(6) -0.004(5) -0.012(5) -0.025(5)
Na3 0.096(6) 0.071(4) 0.114(6) -0.020(4) 0.003(5) -0.020(4)
Na4 0.035(5) 0.106(7) 0.056(5) -0.035(5) 0.015(4) -0.022(5)
Na6 0.40(2) 0.107(8) 0.208(16) 0.003(10) -0.064(17) -0.100(12)
Na8 0.062(8) 0.076(7) 0.041(6) -0.008(6) -0.002(6) -0.008(6)
Na9 0.146(11) 0.103(8) 0.117(9) -0.043(7) 0.008(8) -0.007(8)
Na10 0.121(9) 0.097(7) 0.113(8) -0.033(6) -0.011(7) -0.029(7)
Na11 0.117(7) 0.093(6) 0.110(7) -0.019(5) 0.019(6) 0.025(5)
Na12 0.048(7) 0.106(9) 0.057(7) -0.030(6) -0.005(6) -0.026(7)
Na13 0.166(11) 0.091(6) 0.136(9) -0.008(6) 0.020(8) -0.012(7)
Na14 0.197(15) 0.095(8) 0.31(2) -0.032(11) -0.029(14) 0.007(10)
O1 0.041(5) 0.040(4) 0.044(5) -0.004(4) 0.007(4) -0.012(4)
O2 0.026(4) 0.038(4) 0.040(5) 0.001(3) -0.010(4) -0.009(3)
O3 0.040(5) 0.052(5) 0.020(4) 0.001(3) 0.004(4) -0.007(4)
O4 0.039(5) 0.048(5) 0.037(5) -0.001(4) 0.015(4) -0.011(4)
O5 0.024(4) 0.040(4) 0.039(5) -0.002(3) -0.001(3) -0.013(3)
O6 0.022(4) 0.041(4) 0.045(5) -0.006(4) -0.005(4) -0.010(3)
O7 0.018(4) 0.042(4) 0.062(6) -0.004(4) -0.008(4) -0.004(3)
O8 0.022(4) 0.045(4) 0.036(4) -0.007(3) -0.004(3) -0.005(3)
O9 0.024(4) 0.045(4) 0.043(5) -0.018(3) -0.005(3) 0.000(3)
O10 0.035(5) 0.036(4) 0.029(4) -0.004(3) 0.005(3) -0.004(4)
O11 0.028(5) 0.036(4) 0.061(6) -0.006(4) -0.001(4) 0.006(4)
O12 0.026(4) 0.050(5) 0.037(5) -0.005(4) -0.010(4) 0.004(4)
O13 0.026(4) 0.040(4) 0.030(4) -0.004(3) -0.003(3) -0.009(3)
O14 0.037(5) 0.040(4) 0.035(4) -0.009(3) 0.000(4) 0.004(4)
O15 0.039(5) 0.044(4) 0.036(4) -0.014(3) -0.006(4) -0.009(4)
O16 0.026(4) 0.042(4) 0.034(4) -0.008(3) -0.009(3) -0.007(3)
O17 0.029(4) 0.027(3) 0.040(5) -0.002(3) -0.004(4) -0.003(3)
O18 0.021(4) 0.041(4) 0.054(5) -0.010(4) -0.008(4) 0.005(3)
O20 0.033(4) 0.032(4) 0.030(4) -0.007(3) 0.000(3) -0.004(3)
O21 0.027(4) 0.043(4) 0.047(5) -0.005(4) 0.001(4) -0.002(4)
O22 0.036(5) 0.049(5) 0.046(5) -0.008(4) -0.005(4) -0.008(4)
O23 0.029(4) 0.042(4) 0.059(6) -0.014(4) -0.012(4) -0.007(4)
O24 0.018(4) 0.043(4) 0.043(5) -0.001(4) -0.008(3) -0.008(3)
O25 0.025(4) 0.047(4) 0.036(4) -0.009(4) 0.001(3) -0.010(4)
O26 0.027(4) 0.035(4) 0.044(5) -0.011(3) -0.007(4) 0.004(3)
O27 0.038(5) 0.033(4) 0.035(4) -0.002(3) -0.005(4) -0.003(4)
O28 0.031(4) 0.033(4) 0.052(5) -0.011(3) -0.001(4) -0.015(3)
O29 0.017(4) 0.034(4) 0.043(5) -0.006(3) -0.004(3) -0.010(3)
O30 0.029(4) 0.046(4) 0.038(5) -0.007(4) 0.000(4) 0.001(4)
O31 0.031(4) 0.048(4) 0.026(4) -0.008(3) -0.006(3) -0.001(4)
O32 0.022(4) 0.046(4) 0.039(5) 0.000(4) -0.009(3) -0.005(4)
O33 0.017(4) 0.047(4) 0.048(5) -0.018(4) -0.009(3) -0.004(3)
O34 0.027(4) 0.035(4) 0.046(5) -0.017(3) -0.003(4) -0.005(3)
O35 0.025(4) 0.059(5) 0.052(6) -0.006(4) -0.005(4) -0.009(4)
O36 0.024(4) 0.053(5) 0.044(5) 0.006(4) 0.001(4) -0.006(4)
O37 0.035(5) 0.043(4) 0.034(4) -0.008(3) -0.002(4) -0.008(4)
O38 0.043(5) 0.041(4) 0.037(4) -0.017(3) 0.001(4) -0.002(4)
O39 0.024(4) 0.056(5) 0.038(5) -0.008(4) -0.002(4) 0.001(4)
O40 0.045(5) 0.043(4) 0.029(4) -0.005(3) -0.010(4) 0.002(4)
O41 0.026(4) 0.040(4) 0.038(5) -0.004(3) -0.007(3) 0.004(3)
O42 0.035(5) 0.037(4) 0.031(4) -0.001(3) -0.004(4) -0.011(3)
O43 0.027(4) 0.038(4) 0.047(5) -0.010(4) 0.004(4) -0.001(3)
O44 0.018(4) 0.051(5) 0.050(5) -0.010(4) -0.004(4) -0.007(4)
O45 0.022(4) 0.049(4) 0.043(5) -0.007(4) -0.002(4) -0.009(4)
O46 0.022(4) 0.045(4) 0.040(5) -0.010(3) 0.004(3) -0.017(3)
O47 0.029(4) 0.043(4) 0.040(5) -0.004(4) -0.005(4) -0.004(4)
O48 0.029(4) 0.052(4) 0.031(4) -0.006(4) -0.001(3) -0.020(4)
O49 0.034(4) 0.038(4) 0.027(4) -0.010(3) 0.005(3) -0.010(3)
O50 0.034(5) 0.040(4) 0.034(4) -0.010(3) -0.001(4) -0.007(4)
O51 0.044(5) 0.042(4) 0.027(4) -0.004(3) 0.005(4) -0.006(4)
O52 0.055(5) 0.044(4) 0.048(5) -0.006(4) -0.010(4) -0.027(4)
O53 0.043(5) 0.043(4) 0.038(5) -0.002(4) -0.001(4) -0.003(4)
O54 0.035(5) 0.048(4) 0.043(5) -0.006(4) -0.008(4) -0.010(4)
O55 0.034(5) 0.051(4) 0.036(5) -0.010(4) 0.002(4) -0.013(4)
O56 0.019(4) 0.042(4) 0.053(5) -0.011(4) 0.002(4) -0.001(3)
O57 0.027(4) 0.052(5) 0.035(4) -0.008(4) -0.001(4) -0.007(4)
O58 0.029(4) 0.041(4) 0.035(5) 0.000(4) -0.005(4) -0.005(4)
O59 0.029(4) 0.037(4) 0.035(4) -0.007(3) -0.008(3) -0.003(3)
O60 0.039(5) 0.041(4) 0.035(4) -0.005(3) -0.006(4) -0.006(4)
O61 0.030(4) 0.029(3) 0.032(4) -0.004(3) -0.004(3) 0.004(3)
O62 0.025(4) 0.050(5) 0.033(5) 0.000(4) 0.001(4) 0.008(4)
O63 0.032(5) 0.049(4) 0.033(4) -0.013(3) -0.001(4) -0.006(4)
O64 0.024(4) 0.043(4) 0.039(5) -0.003(4) -0.006(4) -0.004(3)
O65 0.037(5) 0.042(4) 0.030(4) -0.002(3) 0.004(4) -0.014(4)
O66 0.028(5) 0.055(5) 0.047(5) -0.007(4) -0.012(4) -0.007(4)
O67 0.034(5) 0.046(4) 0.048(5) -0.001(4) -0.014(4) -0.012(4)
O68 0.046(5) 0.039(4) 0.049(5) 0.007(4) -0.021(4) -0.013(4)
O69 0.028(4) 0.049(4) 0.030(4) -0.009(3) -0.007(3) -0.010(4)
O70 0.045(5) 0.039(4) 0.034(5) -0.001(3) -0.008(4) -0.010(4)
O71 0.046(6) 0.046(5) 0.053(6) -0.010(4) -0.004(5) -0.003(4)
O72 0.031(4) 0.053(4) 0.025(4) -0.012(3) -0.005(3) -0.009(4)
O73 0.059(6) 0.029(4) 0.055(6) -0.012(4) -0.005(5) -0.012(4)
O74 0.028(5) 0.066(6) 0.047(5) -0.013(4) -0.011(4) 0.003(4)
O75 0.035(5) 0.036(4) 0.045(5) -0.009(4) -0.009(4) 0.014(4)
O76 0.028(4) 0.042(4) 0.052(5) -0.009(4) -0.002(4) 0.002(4)
O77 0.037(5) 0.062(5) 0.037(5) -0.018(4) -0.011(4) -0.006(4)
O78 0.037(5) 0.039(4) 0.042(5) -0.007(4) -0.011(4) 0.002(4)
O79 0.023(4) 0.038(4) 0.044(5) -0.006(3) -0.006(4) -0.002(3)
O80 0.041(5) 0.031(4) 0.050(5) 0.003(4) 0.001(4) -0.002(4)
O81 0.043(5) 0.049(5) 0.033(5) 0.004(4) -0.016(4) 0.012(4)
O82 0.031(5) 0.060(5) 0.035(5) 0.000(4) -0.013(4) -0.006(4)
O83 0.037(5) 0.050(4) 0.039(5) -0.017(4) -0.009(4) 0.003(4)
O84 0.037(5) 0.044(4) 0.032(4) -0.008(3) -0.009(4) 0.003(4)
O85 0.022(4) 0.062(5) 0.047(5) -0.011(4) 0.000(4) -0.009(4)
O86 0.036(5) 0.045(4) 0.027(4) 0.005(4) -0.001(4) -0.001(4)
O87 0.036(5) 0.046(4) 0.051(5) -0.014(4) -0.007(4) 0.004(4)
O88 0.023(4) 0.038(4) 0.040(4) -0.010(3) -0.003(3) 0.000(3)
O89 0.030(5) 0.049(5) 0.044(5) 0.004(4) 0.008(4) -0.010(4)
O90 0.039(5) 0.065(6) 0.052(6) 0.003(5) -0.006(5) 0.003(5)
O91 0.036(5) 0.031(4) 0.043(5) -0.003(3) -0.006(4) 0.003(4)
O92 0.039(5) 0.053(5) 0.048(5) -0.009(4) 0.000(4) -0.002(4)
O93 0.042(5) 0.050(5) 0.029(4) -0.006(4) -0.006(4) -0.003(4)
O94 0.017(4) 0.053(5) 0.042(5) -0.002(4) -0.001(4) 0.000(4)
O95 0.026(4) 0.045(4) 0.043(5) -0.013(4) 0.015(4) -0.007(4)
O96 0.040(5) 0.043(4) 0.035(5) -0.003(4) 0.001(4) -0.005(4)
O97 0.041(5) 0.035(4) 0.052(5) -0.003(4) 0.000(4) -0.006(4)
O98 0.048(6) 0.046(5) 0.045(5) -0.004(4) -0.006(4) -0.003(4)
O99 0.051(6) 0.042(4) 0.057(6) -0.015(4) 0.012(5) 0.003(4)
O100 0.078(7) 0.038(4) 0.030(4) -0.008(4) 0.012(4) 0.005(5)
O101 0.062(6) 0.045(5) 0.033(5) -0.003(4) -0.004(4) -0.010(5)
O102 0.031(5) 0.039(4) 0.044(5) -0.009(4) 0.011(4) 0.002(4)
O103 0.043(5) 0.028(4) 0.043(5) -0.001(3) 0.000(4) 0.002(4)
O104 0.041(5) 0.050(5) 0.052(6) -0.010(4) 0.004(4) 0.010(4)
O105 0.071(7) 0.053(5) 0.042(5) -0.018(4) -0.004(5) -0.004(5)
O106 0.020(4) 0.063(5) 0.040(5) -0.013(4) -0.003(4) -0.006(4)
O107 0.030(5) 0.054(5) 0.037(5) -0.007(4) 0.003(4) -0.008(4)
O108 0.045(6) 0.063(6) 0.052(6) -0.002(5) 0.007(5) -0.020(5)
O109 0.043(5) 0.038(4) 0.049(5) -0.015(4) 0.007(4) -0.013(4)
O110 0.032(5) 0.058(5) 0.032(4) -0.013(4) 0.000(4) -0.014(4)
O111 0.040(5) 0.059(5) 0.034(5) -0.008(4) 0.010(4) -0.014(4)
O112 0.038(5) 0.063(5) 0.029(4) -0.020(4) 0.001(4) -0.003(4)
O113 0.052(6) 0.048(5) 0.038(5) -0.009(4) 0.001(4) -0.013(4)
O114 0.030(5) 0.052(5) 0.041(5) -0.008(4) -0.006(4) -0.007(4)
O115 0.041(5) 0.040(4) 0.040(5) -0.004(4) -0.011(4) -0.006(4)
O116 0.034(5) 0.048(5) 0.043(5) 0.000(4) -0.006(4) 0.003(4)
O117 0.023(4) 0.036(4) 0.044(5) 0.005(4) -0.010(4) 0.002(3)
O118 0.031(5) 0.056(5) 0.039(5) -0.002(4) -0.001(4) 0.003(4)
O119 0.029(5) 0.051(5) 0.039(5) -0.008(4) -0.005(4) -0.004(4)
O120 0.034(5) 0.039(4) 0.032(4) -0.008(3) 0.006(4) 0.011(4)
O121 0.030(4) 0.051(5) 0.033(5) 0.002(4) -0.006(4) -0.008(4)
O122 0.036(5) 0.041(4) 0.035(5) 0.006(4) -0.009(4) -0.010(4)
O123 0.033(5) 0.055(5) 0.029(4) -0.006(4) -0.003(4) -0.004(4)
O124 0.019(4) 0.059(5) 0.047(5) -0.012(4) -0.008(4) 0.010(4)
O125 0.019(4) 0.054(4) 0.049(5) -0.024(4) -0.011(3) 0.002(4)
O126 0.031(5) 0.047(4) 0.049(5) -0.009(4) -0.008(4) -0.001(4)
O127 0.034(5) 0.068(5) 0.030(4) -0.011(4) -0.018(4) -0.007(4)
O128 0.039(5) 0.046(4) 0.031(4) -0.009(3) -0.005(4) -0.010(4)
O129 0.028(4) 0.055(5) 0.043(5) -0.009(4) -0.015(4) 0.004(4)
O130 0.037(5) 0.057(5) 0.052(5) -0.018(4) -0.010(4) -0.005(4)
O131 0.042(5) 0.056(5) 0.034(4) -0.013(4) -0.013(4) 0.003(4)
O132 0.036(5) 0.058(5) 0.045(5) -0.016(4) 0.005(4) -0.008(4)
O133 0.039(5) 0.039(4) 0.027(4) 0.001(3) 0.004(4) -0.001(4)
O134 0.035(5) 0.047(4) 0.045(5) -0.017(4) -0.007(4) 0.007(4)
O135 0.051(5) 0.056(5) 0.018(4) -0.001(4) -0.012(4) 0.010(4)
O136 0.024(4) 0.049(4) 0.038(5) -0.005(4) -0.009(4) -0.005(4)
O137 0.035(5) 0.059(5) 0.045(5) -0.001(4) -0.017(4) -0.007(4)
O138 0.036(5) 0.038(4) 0.045(5) -0.001(4) -0.005(4) -0.006(4)
O139 0.064(6) 0.046(4) 0.045(5) -0.010(4) -0.022(4) -0.018(4)
O140 0.041(5) 0.042(4) 0.043(5) -0.009(4) -0.015(4) -0.008(4)
O141 0.053(6) 0.053(5) 0.045(5) -0.008(4) -0.007(5) -0.012(5)
O144 0.040(5) 0.034(4) 0.036(4) -0.008(3) -0.004(4) -0.010(4)
O145 0.043(5) 0.032(4) 0.049(5) 0.010(4) -0.012(4) 0.006(4)
O146 0.054(6) 0.050(5) 0.036(5) -0.002(4) -0.011(4) -0.002(5)
O147 0.039(5) 0.050(5) 0.051(6) 0.000(4) -0.013(4) -0.013(4)
O148 0.062(6) 0.050(5) 0.040(5) 0.003(4) -0.008(5) -0.004(5)
O149 0.053(6) 0.062(5) 0.043(5) -0.009(4) -0.003(5) -0.016(5)
O150 0.044(5) 0.041(4) 0.034(5) 0.001(4) -0.009(4) -0.010(4)
O151 0.043(6) 0.076(6) 0.044(5) -0.024(5) -0.007(4) -0.004(5)
O152 0.038(5) 0.050(5) 0.048(5) -0.014(4) -0.003(4) -0.007(4)
O153 0.039(5) 0.062(5) 0.030(4) -0.013(4) 0.007(4) -0.008(4)
O154 0.038(5) 0.062(6) 0.044(6) 0.007(5) -0.005(4) -0.005(5)
O155 0.036(5) 0.047(4) 0.022(4) -0.006(3) -0.006(3) 0.000(4)
O156 0.033(5) 0.039(4) 0.044(5) -0.007(4) 0.004(4) -0.007(4)
O157 0.050(5) 0.040(4) 0.029(4) -0.010(3) -0.004(4) -0.002(4)
O158 0.065(7) 0.052(5) 0.040(5) -0.012(4) 0.005(5) 0.002(5)
O159 0.052(6) 0.037(4) 0.038(5) -0.014(3) -0.002(4) -0.005(4)
O160 0.040(5) 0.035(4) 0.043(5) -0.011(3) 0.005(4) -0.007(4)
O161 0.035(5) 0.048(4) 0.036(5) -0.005(4) 0.002(4) -0.012(4)
O162 0.049(6) 0.044(5) 0.041(5) 0.007(4) -0.008(4) -0.014(4)
O163 0.033(5) 0.035(4) 0.040(5) 0.002(4) -0.008(4) 0.001(4)
O164 0.030(4) 0.045(4) 0.050(5) 0.002(4) -0.013(4) -0.017(4)
O165 0.037(5) 0.059(6) 0.046(6) 0.006(5) -0.001(4) -0.003(5)
O166 0.047(5) 0.047(5) 0.042(5) -0.001(4) -0.004(4) -0.018(4)
O167 0.050(5) 0.041(4) 0.038(5) -0.005(4) -0.011(4) -0.003(4)
O168 0.043(5) 0.045(4) 0.044(5) -0.011(4) -0.007(4) 0.002(4)
O169 0.028(5) 0.046(4) 0.056(6) -0.011(4) 0.009(4) -0.008(4)
O170 0.051(6) 0.043(4) 0.051(6) -0.004(4) -0.013(5) -0.016(4)
O171 0.064(7) 0.064(6) 0.056(6) -0.013(5) -0.011(5) -0.017(5)
O172 0.040(5) 0.063(6) 0.069(7) 0.000(5) -0.033(5) -0.011(5)
O173 0.038(5) 0.050(5) 0.073(7) 0.002(5) -0.002(5) -0.020(4)
O174 0.046(5) 0.067(5) 0.059(6) 0.008(5) -0.020(5) -0.037(5)
O175 0.048(5) 0.039(4) 0.044(5) -0.003(4) -0.010(4) -0.017(4)
O176 0.054(6) 0.035(4) 0.069(7) -0.005(4) -0.006(5) -0.024(4)
O177 0.046(5) 0.047(4) 0.036(5) -0.003(4) -0.003(4) -0.015(4)
O178 0.046(5) 0.043(4) 0.053(5) 0.001(4) -0.023(4) -0.017(4)
O179 0.032(5) 0.057(5) 0.048(5) -0.004(4) -0.010(4) -0.009(4)
O180 0.055(6) 0.046(5) 0.049(6) -0.003(4) -0.015(5) -0.013(4)
O181 0.056(6) 0.031(4) 0.059(6) -0.002(4) -0.021(5) -0.017(4)
O182 0.061(6) 0.048(4) 0.021(4) -0.013(3) 0.004(4) -0.011(4)
O183 0.044(6) 0.032(5) 0.053(6) -0.015(4) 0.009(5) -0.015(5)
O184 0.35(2) 0.029(5) 0.075(9) 0.000(5) -0.080(12) -0.024(10)
O189 0.060(8) 0.051(7) 0.012(5) -0.005(5) 0.000(5) 0.004(6)
O192 0.040(8) 0.039(6) 0.046(8) -0.014(6) -0.009(7) -0.008(6)
O196 0.023(8) 0.043(8) 0.025(8) -0.009(6) -0.003(6) 0.005(7)
O197 0.050(10) 0.052(9) 0.026(9) 0.009(7) -0.013(8) -0.024(8)
O198 0.040(9) 0.070(11) 0.026(9) 0.009(8) -0.010(7) -0.034(8)
O201 0.059(11) 0.036(8) 0.021(8) 0.006(6) -0.013(8) -0.016(8)
O202 0.047(9) 0.027(6) 0.048(9) -0.003(6) -0.013(7) 0.012(6)
O207 0.030(8) 0.026(6) 0.075(10) -0.011(6) -0.011(7) 0.012(6)
O210 0.043(9) 0.044(8) 0.066(11) 0.025(8) 0.025(8) 0.023(7)
O211 0.060(11) 0.035(8) 0.122(16) -0.013(9) -0.030(11) -0.006(8)
O219 0.059(15) 0.040(10) 0.052(14) -0.007(10) 0.013(12) -0.026(10)
O224 0.08(2) 0.023(10) 0.009(11) -0.006(8) -0.008(12) -0.015(12)
O236 0.071(12) 0.044(8) 0.020(8) 0.002(7) -0.003(8) -0.027(9)

loop_
_atom_type_symbol
_atom_type_description
_atom_type_scat_dispersion_real
_atom_type_scat_dispersion_imag
_atom_type_scat_source
W W -5.4734 5.5774 'International Tables Vol C Tables 4.2.6.8 and 6.1.1.4'
Ni Ni -3.0029 0.5091 'International Tables Vol C Tables 4.2.6.8 and 6.1.1.4'
P P 0.2955 0.4335 'International Tables Vol C Tables 4.2.6.8 and 6.1.1.4'
K K 0.3868 1.0657 'International Tables Vol C Tables 4.2.6.8 and 6.1.1.4'
Na Na 0.1353 0.1239 'International Tables Vol C Tables 4.2.6.8 and 6.1.1.4'
O O 0.0492 0.0322 'International Tables Vol C Tables 4.2.6.8 and 6.1.1.4'
H H 0.0000 0.0000 'International Tables Vol C Tables 4.2.6.8 and 6.1.1.4'

loop_
_geom_angle_atom_site_label_1
_geom_angle_atom_site_label_2
_geom_angle_atom_site_label_3
_geom_angle
_geom_angle_site_symmetry_1
_geom_angle_site_symmetry_3
O150 W1 O54 100.3(4) . .
O150 W1 O12 101.0(4) . .
O54 W1 O12 99.0(4) . .
O150 W1 O55 162.8(4) . .
O54 W1 O55 87.3(4) . .
O12 W1 O55 92.9(4) . .
O150 W1 O60 86.0(4) . .
O54 W1 O60 167.7(4) . .
O12 W1 O60 90.0(3) . .
O55 W1 O60 83.9(3) . .
O150 W1 O123 90.9(4) . .
O54 W1 O123 88.6(4) . .
O12 W1 O123 164.4(4) . .
O55 W1 O123 73.8(3) . .
O60 W1 O123 80.7(3) . .
O150 W1 K3 142.6(3) . .
O54 W1 K3 46.2(3) . .
O12 W1 K3 74.2(3) . .
O55 W1 K3 51.4(3) . .
O60 W1 K3 130.4(3) . .
O123 W1 K3 102.3(2) . .
O150 W1 K1'' 48.1(3) . .
O54 W1 K1'' 108.3(3) . .
O12 W1 K1'' 53.0(3) . .
O55 W1 K1'' 143.6(3) . .
O60 W1 K1'' 83.8(2) . .
O123 W1 K1'' 137.1(2) . .
K3 W1 K1'' 118.03(10) . .
O150 W1 K1 49.1(4) . .
O54 W1 K1 70.8(4) . .
O12 W1 K1 68.3(4) . .
O55 W1 K1 147.6(3) . .
O60 W1 K1 120.6(3) . .
O123 W1 K1 127.2(3) . .
K3 W1 K1 97.1(2) . .
K1'' W1 K1 38.6(2) . .
O121 W2 O36 101.0(4) . .
O121 W2 O54 99.0(4) . .
O36 W2 O54 98.5(4) . .
O121 W2 O122 162.1(4) . .
O36 W2 O122 92.9(4) . .
O54 W2 O122 89.9(4) . .
O121 W2 O46 86.2(4) . .
O36 W2 O46 90.0(4) . .
O54 W2 O46 169.0(4) . .
O122 W2 O46 82.6(3) . .
O121 W2 O48 90.9(3) . .
O36 W2 O48 165.0(4) . .
O54 W2 O48 88.6(3) . .
O122 W2 O48 73.8(3) . .
O46 W2 O48 81.6(3) . .
O121 W2 K1' 49.1(3) . .
O36 W2 K1' 52.2(3) . .
O54 W2 K1' 109.2(3) . .
O122 W2 K1' 141.4(2) . .
O46 W2 K1' 81.5(2) . .
O48 W2 K1' 137.3(2) . .
O121 W2 Na2 146.5(3) . .
O36 W2 Na2 57.3(3) . .
O54 W2 Na2 108.7(3) . .
O122 W2 Na2 38.9(3) . .
O46 W2 Na2 70.1(3) . .
O48 W2 Na2 108.0(3) . .
K1' W2 Na2 102.49(18) . .
O121 W2 K3 140.9(3) . .
O36 W2 K3 74.8(3) . .
O54 W2 K3 45.4(3) . .
O122 W2 K3 53.8(3) . .
O46 W2 K3 131.9(2) . .
O48 W2 K3 101.7(2) . .
K1' W2 K3 118.63(11) . .
Na2 W2 K3 63.23(17) . .
O121 W2 K1 49.1(4) . .
O36 W2 K1 67.1(4) . .
O54 W2 K1 70.5(4) . .
O122 W2 K1 148.6(3) . .
O46 W2 K1 119.6(3) . .
O48 W2 K1 127.8(3) . .
K1' W2 K1 39.7(2) . .
Na2 W2 K1 123.8(3) . .
K3 W2 K1 96.3(2) . .
O56 W3 O57 98.8(4) . .
O56 W3 O150 100.5(4) . .
O57 W3 O150 100.2(4) . .
O56 W3 O117 93.3(4) . .
O57 W3 O117 89.3(4) . .
O150 W3 O117 161.7(4) . .
O56 W3 O61 90.6(3) . .
O57 W3 O61 167.9(3) . .
O150 W3 O61 85.3(4) . .
O117 W3 O61 82.6(3) . .
O56 W3 O59 165.3(3) . .
O57 W3 O59 87.5(4) . .
O150 W3 O59 91.3(3) . .
O117 W3 O59 73.4(3) . .
O61 W3 O59 81.6(3) . .
O56 W3 K1'' 51.9(3) . .
O57 W3 K1'' 108.2(3) . .
O150 W3 K1'' 48.8(3) . .
O117 W3 K1'' 142.3(3) . .
O61 W3 K1'' 83.6(2) . .
O59 W3 K1'' 138.4(2) . .
O56 W3 K4 74.8(3) . .
O57 W3 K4 45.4(3) . .
O150 W3 K4 141.8(3) . .
O117 W3 K4 53.7(2) . .
O61 W3 K4 131.9(2) . .
O59 W3 K4 101.2(2) . .
K1'' W3 K4 117.48(11) . .
O56 W3 Na3 57.1(3) . .
O57 W3 Na3 108.5(3) . .
O150 W3 Na3 145.5(3) . .
O117 W3 Na3 39.5(3) . .
O61 W3 Na3 70.4(3) . .
O59 W3 Na3 108.4(2) . .
K1'' W3 Na3 102.77(16) . .
K4 W3 Na3 63.10(17) . .
O56 W3 K1 67.3(3) . .
O57 W3 K1 70.8(3) . .
O150 W3 K1 49.5(4) . .
O117 W3 K1 148.7(3) . .
O61 W3 K1 120.3(3) . .
O59 W3 K1 127.4(3) . .
K1'' W3 K1 38.6(2) . .
K4 W3 K1 96.3(2) . .
Na3 W3 K1 123.8(3) . .
O121 W4 O57 98.4(4) . .
O121 W4 O45 101.1(4) . .
O57 W4 O45 100.6(4) . .
O121 W4 O72 161.2(4) . .
O57 W4 O72 89.1(4) . .
O45 W4 O72 94.3(4) . .
O121 W4 O114 85.9(4) . .
O57 W4 O114 168.4(4) . .
O45 W4 O114 89.1(4) . .
O72 W4 O114 83.7(3) . .
O121 W4 O49 89.6(3) . .
O57 W4 O49 87.5(3) . .
O45 W4 O49 165.4(3) . .
O72 W4 O49 73.5(3) . .
O114 W4 O49 81.7(3) . .
O121 W4 K4 141.4(3) . .
O57 W4 K4 46.6(3) . .
O45 W4 K4 75.5(3) . .
O72 W4 K4 53.3(3) . .
O114 W4 K4 131.9(3) . .
O49 W4 K4 102.3(2) . .
O121 W4 K1' 49.4(3) . .
O57 W4 K1' 109.2(3) . .
O45 W4 K1' 52.0(3) . .
O72 W4 K1' 143.2(2) . .
O114 W4 K1' 81.9(3) . .
O49 W4 K1' 136.7(2) . .
K4 W4 K1' 118.42(12) . .
O121 W4 K1 48.8(4) . .
O57 W4 K1 70.5(3) . .
O45 W4 K1 68.4(3) . .
O72 W4 K1 149.3(3) . .
O114 W4 K1 119.6(3) . .
O49 W4 K1 126.1(3) . .
K4 W4 K1 96.8(2) . .
K1' W4 K1 39.7(2) . .
O69 W5 O70 99.8(4) . .
O69 W5 O56 100.5(4) . .
O70 W5 O56 99.4(4) . .
O69 W5 O164 87.3(4) . .
O70 W5 O164 166.3(4) . .
O56 W5 O164 90.7(4) . .
O69 W5 O137 163.9(4) . .
O70 W5 O137 85.8(4) . .
O56 W5 O137 93.4(4) . .
O164 W5 O137 84.4(4) . .
O69 W5 O138 91.6(4) . .
O70 W5 O138 87.5(4) . .
O56 W5 O138 164.8(4) . .
O164 W5 O138 80.6(4) . .
O137 W5 O138 73.5(4) . .
O69 W5 K4 140.7(3) . .
O70 W5 K4 45.0(3) . .
O56 W5 K4 74.8(3) . .
O164 W5 K4 131.1(3) . .
O137 W5 K4 51.2(3) . .
O138 W5 K4 101.5(2) . .
O69 W5 K1'' 48.6(3) . .
O70 W5 K1'' 109.6(3) . .
O56 W5 K1'' 52.2(3) . .
O164 W5 K1'' 83.9(3) . .
O137 W5 K1'' 143.3(3) . .
O138 W5 K1'' 137.9(2) . .
K4 W5 K1'' 117.93(12) . .
O69 W5 Na3 146.2(3) . .
O70 W5 Na3 108.3(3) . .
O56 W5 Na3 57.4(3) . .
O164 W5 Na3 69.5(3) . .
O137 W5 Na3 40.5(3) . .
O138 W5 Na3 107.7(3) . .
K4 W5 Na3 63.33(17) . .
K1'' W5 Na3 102.98(16) . .
O69 W5 K1 49.1(3) . .
O70 W5 K1 72.1(3) . .
O56 W5 K1 66.5(3) . .
O164 W5 K1 120.9(3) . .
O137 W5 K1 146.3(4) . .
O138 W5 K1 128.7(3) . .
K4 W5 K1 96.1(2) . .
K1'' W5 K1 38.4(2) . .
Na3 W5 K1 123.3(2) . .
O45 W6 O37 100.9(4) . .
O45 W6 O70 99.4(4) . .
O37 W6 O70 99.5(4) . .
O45 W6 O169 94.1(4) . .
O37 W6 O169 162.1(4) . .
O70 W6 O169 87.6(4) . .
O45 W6 O38 91.3(4) . .
O37 W6 O38 86.0(4) . .
O70 W6 O38 166.8(4) . .
O169 W6 O38 84.0(3) . .
O45 W6 O156 165.2(4) . .
O37 W6 O156 90.9(4) . .
O70 W6 O156 87.2(4) . .
O169 W6 O156 72.8(3) . .
O38 W6 O156 80.7(3) . .
O45 W6 K1' 52.6(3) . .
O37 W6 K1' 48.7(3) . .
O70 W6 K1' 109.9(3) . .
O169 W6 K1' 143.6(3) . .
O38 W6 K1' 82.8(3) . .
O156 W6 K1' 137.3(2) . .
O45 W6 K4 74.8(3) . .
O37 W6 K4 140.4(3) . .
O70 W6 K4 44.9(3) . .
O169 W6 K4 53.4(3) . .
O38 W6 K4 132.8(2) . .
O156 W6 K4 101.6(2) . .
K1' W6 K4 118.29(12) . .
O45 W6 K1 67.1(3) . .
O37 W6 K1 49.3(3) . .
O70 W6 K1 71.3(3) . .
O169 W6 K1 148.0(3) . .
O38 W6 K1 120.5(3) . .
O156 W6 K1 127.7(3) . .
K1' W6 K1 39.4(2) . .
K4 W6 K1 95.5(2) . .
O69 W7 O40 100.2(4) . .
O69 W7 O94 100.7(4) . .
O40 W7 O94 99.5(4) . .
O69 W7 O161 162.8(4) . .
O40 W7 O161 87.1(4) . .
O94 W7 O161 93.3(4) . .
O69 W7 O44 86.5(4) . .
O40 W7 O44 166.6(4) . .
O94 W7 O44 90.5(4) . .
O161 W7 O44 83.4(3) . .
O69 W7 O136 91.6(3) . .
O40 W7 O136 87.1(3) . .
O94 W7 O136 164.7(4) . .
O161 W7 O136 73.1(3) . .
O44 W7 O136 81.1(3) . .
O69 W7 K2 140.7(3) . .
O40 W7 K2 44.9(3) . .
O94 W7 K2 74.4(3) . .
O161 W7 K2 53.0(3) . .
O44 W7 K2 131.8(3) . .
O136 W7 K2 101.7(2) . .
O69 W7 K1'' 48.8(3) . .
O40 W7 K1'' 109.9(3) . .
O94 W7 K1'' 52.2(3) . .
O161 W7 K1'' 142.7(3) . .
O44 W7 K1'' 83.2(3) . .
O136 W7 K1'' 138.1(2) . .
K2 W7 K1'' 117.52(11) . .
O69 W7 Na4 148.3(3) . .
O40 W7 Na4 106.8(3) . .
O94 W7 Na4 59.0(3) . .
O161 W7 Na4 37.7(3) . .
O44 W7 Na4 70.9(3) . .
O136 W7 Na4 105.9(3) . .
K2 W7 Na4 61.97(18) . .
K1'' W7 Na4 105.1(2) . .
O69 W7 K1 48.5(3) . .
O40 W7 K1 72.8(3) . .
O94 W7 K1 67.2(4) . .
O161 W7 K1 148.3(3) . .
O44 W7 K1 119.7(3) . .
O136 W7 K1 128.1(3) . .
K2 W7 K1 96.5(2) . .
K1'' W7 K1 38.2(2) . .
Na4 W7 K1 125.4(3) . .
O37 W8 O95 99.9(4) . .
O37 W8 O40 100.2(4) . .
O95 W8 O40 99.9(4) . .
O37 W8 O41 162.3(4) . .
O95 W8 O41 94.0(4) . .
O40 W8 O41 88.0(4) . .
O37 W8 O39 86.6(4) . .
O95 W8 O39 90.0(4) . .
O40 W8 O39 166.8(4) . .
O41 W8 O39 82.6(3) . .
O37 W8 O42 92.0(3) . .
O95 W8 O42 165.0(3) . .
O40 W8 O42 86.9(4) . .
O41 W8 O42 72.7(3) . .
O39 W8 O42 81.6(3) . .
O37 W8 K2 141.0(3) . .
O95 W8 K2 75.0(3) . .
O40 W8 K2 45.2(3) . .
O41 W8 K2 53.6(2) . .
O39 W8 K2 131.3(2) . .
O42 W8 K2 101.4(2) . .
O37 W8 K1' 48.5(3) . .
O95 W8 K1' 51.7(3) . .
O40 W8 K1' 110.4(3) . .
O41 W8 K1' 142.4(3) . .
O39 W8 K1' 82.6(3) . .
O42 W8 K1' 138.1(2) . .
K2 W8 K1' 118.07(12) . .
O37 W8 Na1 146.5(3) . .
O95 W8 Na1 57.4(3) . .
O40 W8 Na1 107.3(3) . .
O41 W8 Na1 39.6(3) . .
O39 W8 Na1 70.6(3) . .
O42 W8 Na1 107.9(2) . .
K2 W8 Na1 62.14(15) . .
K1' W8 Na1 102.85(15) . .
O37 W8 K1 48.8(4) . .
O95 W8 K1 66.9(3) . .
O40 W8 K1 72.1(3) . .
O41 W8 K1 148.7(3) . .
O39 W8 K1 120.3(3) . .
O42 W8 K1 128.0(3) . .
K2 W8 K1 96.2(2) . .
K1' W8 K1 39.3(2) . .
Na1 W8 K1 123.5(3) . .
O13 W9 O28 101.0(4) . .
O13 W9 O94 100.5(4) . .
O28 W9 O94 98.8(4) . .
O13 W9 O21 161.7(4) . .
O28 W9 O21 87.5(3) . .
O94 W9 O21 94.2(4) . .
O13 W9 O8 85.6(3) . .
O28 W9 O8 168.1(4) . .
O94 W9 O8 89.6(3) . .
O21 W9 O8 83.5(3) . .
O13 W9 O16 91.2(3) . .
O28 W9 O16 87.8(3) . .
O94 W9 O16 165.2(4) . .
O21 W9 O16 72.8(3) . .
O8 W9 O16 82.2(3) . .
O13 W9 K2 141.0(3) . .
O28 W9 K2 44.3(3) . .
O94 W9 K2 74.5(3) . .
O21 W9 K2 53.9(3) . .
O8 W9 K2 132.1(3) . .
O16 W9 K2 102.0(2) . .
O13 W9 K1'' 48.5(3) . .
O28 W9 K1'' 109.7(3) . .
O94 W9 K1'' 52.2(3) . .
O21 W9 K1'' 143.3(3) . .
O8 W9 K1'' 82.1(2) . .
O16 W9 K1'' 137.6(2) . .
K2 W9 K1'' 117.60(11) . .
O13 W9 K1 48.7(3) . .
O28 W9 K1 72.6(3) . .
O94 W9 K1 67.0(4) . .
O21 W9 K1 149.3(3) . .
O8 W9 K1 118.7(3) . .
O16 W9 K1 127.8(3) . .
K2 W9 K1 96.4(2) . .
K1'' W9 K1 38.2(2) . .
O25 W10 O95 101.9(4) . .
O25 W10 O28 99.8(4) . .
O95 W10 O28 99.7(4) . .
O25 W10 O27 161.8(4) . .
O95 W10 O27 93.5(4) . .
O28 W10 O27 86.9(3) . .
O25 W10 O31 87.5(4) . .
O95 W10 O31 89.8(3) . .
O28 W10 O31 166.4(3) . .
O27 W10 O31 82.8(3) . .
O25 W10 O20 90.0(3) . .
O95 W10 O20 165.1(3) . .
O28 W10 O20 86.8(3) . .
O27 W10 O20 73.4(3) . .
O31 W10 O20 81.8(3) . .
O25 W10 K2 140.8(3) . .
O95 W10 K2 74.8(3) . .
O28 W10 K2 44.7(3) . .
O27 W10 K2 52.9(3) . .
O31 W10 K2 130.9(2) . .
O20 W10 K2 101.6(2) . .
O25 W10 K1' 50.8(3) . .
O95 W10 K1' 51.5(3) . .
O28 W10 K1' 110.8(3) . .
O27 W10 K1' 142.0(3) . .
O31 W10 K1' 82.7(2) . .
O20 W10 K1' 138.2(2) . .
K2 W10 K1' 117.78(12) . .
O25 W10 Na1 148.5(3) . .
O95 W10 Na1 58.0(3) . .
O28 W10 Na1 107.0(3) . .
O27 W10 Na1 38.9(3) . .
O31 W10 Na1 69.9(3) . .
O20 W10 Na1 107.4(2) . .
K2 W10 Na1 62.33(15) . .
K1' W10 Na1 103.11(14) . .
O25 W10 K1 49.1(3) . .
O95 W10 K1 67.6(3) . .
O28 W10 K1 72.6(3) . .
O27 W10 K1 148.5(3) . .
O31 W10 K1 120.3(3) . .
O20 W10 K1 127.3(3) . .
K2 W10 K1 96.6(2) . .
K1' W10 K1 39.5(2) . .
Na1 W10 K1 124.8(3) . .
O13 W11 O12 101.7(4) . .
O13 W11 O22 99.8(4) . .
O12 W11 O22 98.1(4) . .
O13 W11 O11 162.5(4) . .
O12 W11 O11 92.9(4) . .
O22 W11 O11 87.6(4) . .
O13 W11 O86 86.3(4) . .
O12 W11 O86 90.9(3) . .
O22 W11 O86 167.7(4) . .
O11 W11 O86 83.6(4) . .
O13 W11 O10 91.0(3) . .
O12 W11 O10 165.1(3) . .
O22 W11 O10 87.2(4) . .
O11 W11 O10 73.4(3) . .
O86 W11 O10 82.1(3) . .
O13 W11 K1'' 48.5(2) . .
O12 W11 K1'' 53.5(3) . .
O22 W11 K1'' 109.0(3) . .
O11 W11 K1'' 143.4(3) . .
O86 W11 K1'' 83.0(3) . .
O10 W11 K1'' 137.5(2) . .
O13 W11 K3 141.0(3) . .
O12 W11 K3 73.5(3) . .
O22 W11 K3 45.1(3) . .
O11 W11 K3 52.9(3) . .
O86 W11 K3 131.7(3) . .
O10 W11 K3 101.5(2) . .
K1'' W11 K3 117.93(11) . .
O13 W11 K1 49.2(3) . .
O12 W11 K1 67.2(3) . .
O22 W11 K1 71.6(4) . .
O11 W11 K1 147.9(3) . .
O86 W11 K1 119.9(3) . .
O10 W11 K1 127.7(3) . .
K1'' W11 K1 38.3(2) . .
K3 W11 K1 96.1(2) . .
O25 W12 O36 101.7(4) . .
O25 W12 O22 100.3(4) . .
O36 W12 O22 99.9(4) . .
O25 W12 O32 87.2(4) . .
O36 W12 O32 89.9(4) . .
O22 W12 O32 166.2(4) . .
O25 W12 O24 162.0(3) . .
O36 W12 O24 93.7(4) . .
O22 W12 O24 86.0(4) . .
O32 W12 O24 83.5(3) . .
O25 W12 O26 90.2(3) . .
O36 W12 O26 165.1(4) . .
O22 W12 O26 86.7(3) . .
O32 W12 O26 81.6(3) . .
O24 W12 O26 73.2(3) . .
O25 W12 K1' 49.9(3) . .
O36 W12 K1' 52.1(3) . .
O22 W12 K1' 111.2(3) . .
O32 W12 K1' 82.6(3) . .
O24 W12 K1' 142.9(2) . .
O26 W12 K1' 137.6(2) . .
O25 W12 K3 141.3(3) . .
O36 W12 K3 75.4(3) . .
O22 W12 K3 44.6(3) . .
O32 W12 K3 130.8(3) . .
O24 W12 K3 51.9(2) . .
O26 W12 K3 101.0(2) . .
K1' W12 K3 118.92(11) . .
O25 W12 Na2 146.8(3) . .
O36 W12 Na2 57.0(3) . .
O22 W12 Na2 107.9(3) . .
O32 W12 Na2 69.3(3) . .
O24 W12 Na2 40.6(3) . .
O26 W12 Na2 108.3(3) . .
K1' W12 Na2 102.31(17) . .
K3 W12 Na2 63.29(17) . .
O25 W12 K1 50.0(3) . .
O36 W12 K1 67.0(4) . .
O22 W12 K1 72.4(4) . .
O32 W12 K1 120.8(3) . .
O24 W12 K1 147.3(3) . .
O26 W12 K1 127.9(3) . .
K1' W12 K1 39.7(2) . .
K3 W12 K1 96.4(2) . .
Na2 W12 K1 123.4(3) . .
O118 W13 O117 101.0(4) . .
O118 W13 O120 97.6(4) . .
O117 W13 O120 93.6(4) . .
O118 W13 O64 98.8(4) . .
O117 W13 O64 160.1(4) . .
O120 W13 O64 85.9(4) . .
O118 W13 O63 96.2(4) . .
O117 W13 O63 92.6(4) . .
O120 W13 O63 163.5(4) . .
O64 W13 O63 83.1(4) . .
O118 W13 O59 178.0(4) . .
O117 W13 O59 77.2(3) . .
O120 W13 O59 83.2(3) . .
O64 W13 O59 83.1(3) . .
O63 W13 O59 83.3(3) . .
O118 W13 K4 85.8(3) . .
O117 W13 K4 45.7(3) . .
O120 W13 K4 53.1(3) . .
O64 W13 K4 138.9(3) . .
O63 W13 K4 137.3(3) . .
O59 W13 K4 93.3(2) . .
O126 W14 O125 101.4(4) . .
O126 W14 O128 102.7(4) . .
O125 W14 O128 92.4(4) . .
O126 W14 O134 102.6(4) . .
O125 W14 O134 155.8(4) . .
O128 W14 O134 84.6(4) . .
O126 W14 O129 100.2(4) . .
O125 W14 O129 87.4(4) . .
O128 W14 O129 156.7(4) . .
O134 W14 O129 86.1(4) . .
O126 W14 O62 171.5(4) . .
O125 W14 O62 73.2(3) . .
O128 W14 O62 84.3(3) . .
O134 W14 O62 82.6(3) . .
O129 W14 O62 73.3(3) . .
O1 W15 O21 100.9(4) . .
O1 W15 O17 99.0(4) . .
O21 W15 O17 93.6(4) . .
O1 W15 O5 95.4(4) . .
O21 W15 O5 91.3(4) . .
O17 W15 O5 163.7(3) . .
O1 W15 O2 100.2(4) . .
O21 W15 O2 158.5(4) . .
O17 W15 O2 87.0(4) . .
O5 W15 O2 82.9(3) . .
O1 W15 O16 175.9(4) . .
O21 W15 O16 76.5(3) . .
O17 W15 O16 84.4(3) . .
O5 W15 O16 81.6(3) . .
O2 W15 O16 82.2(3) . .
O1 W15 K2 86.3(3) . .
O21 W15 K2 45.7(3) . .
O17 W15 K2 53.3(3) . .
O5 W15 K2 136.0(3) . .
O2 W15 K2 140.2(3) . .
O16 W15 K2 94.0(2) . .
O90 W16 O89 100.1(4) . .
O90 W16 O5 102.7(4) . .
O89 W16 O5 93.3(4) . .
O90 W16 O153 100.9(5) . .
O89 W16 O153 88.1(4) . .
O5 W16 O153 155.7(4) . .
O90 W16 O4 102.3(4) . .
O89 W16 O4 157.4(4) . .
O5 W16 O4 84.9(4) . .
O153 W16 O4 84.5(4) . .
O90 W16 O7 171.1(4) . .
O89 W16 O7 73.3(4) . .
O5 W16 O7 83.8(3) . .
O153 W16 O7 73.4(4) . .
O4 W16 O7 84.1(3) . .
O148 W17 O113 98.6(5) . .
O148 W17 O65 103.0(4) . .
O113 W17 O65 87.6(4) . .
O148 W17 O116 97.4(5) . .
O113 W17 O116 164.0(4) . .
O65 W17 O116 88.3(4) . .
O148 W17 O115 100.2(4) . .
O113 W17 O115 89.7(4) . .
O65 W17 O115 156.8(4) . .
O116 W17 O115 88.0(4) . .
O148 W17 O50 174.6(4) . .
O113 W17 O50 81.6(3) . .
O65 W17 O50 82.4(3) . .
O116 W17 O50 82.6(3) . .
O115 W17 O50 74.4(3) . .
O99 W18 O103 99.0(4) . .
O99 W18 O160 102.4(4) . .
O103 W18 O160 91.2(4) . .
O99 W18 O98 103.8(4) . .
O103 W18 O98 157.2(4) . .
O160 W18 O98 84.7(4) . .
O99 W18 O100 101.7(4) . .
O103 W18 O100 88.7(4) . .
O160 W18 O100 155.6(4) . .
O98 W18 O100 86.0(4) . .
O99 W18 O43 170.9(4) . .
O103 W18 O43 74.0(3) . .
O160 W18 O43 83.7(3) . .
O98 W18 O43 83.3(3) . .
O100 W18 O43 72.8(3) . .
O108 W19 O107 101.3(4) . .
O108 W19 O110 101.4(4) . .
O107 W19 O110 91.4(4) . .
O108 W19 O109 102.2(4) . .
O107 W19 O109 156.5(4) . .
O110 W19 O109 85.8(4) . .
O108 W19 O111 99.7(5) . .
O107 W19 O111 88.2(4) . .
O110 W19 O111 158.6(4) . .
O109 W19 O111 86.2(4) . .
O108 W19 O47 171.9(4) . .
O107 W19 O47 73.0(3) . .
O110 W19 O47 84.6(4) . .
O109 W19 O47 83.5(3) . .
O111 W19 O47 74.8(4) . .
O104 W20 O38 104.7(4) . .
O104 W20 O39 103.6(4) . .
O38 W20 O39 95.9(4) . .
O104 W20 O102 97.1(4) . .
O38 W20 O102 88.2(4) . .
O39 W20 O102 157.1(4) . .
O104 W20 O103 95.7(4) . .
O38 W20 O103 157.6(4) . .
O39 W20 O103 88.0(4) . .
O102 W20 O103 80.2(3) . .
O104 W20 O43 163.5(4) . .
O38 W20 O43 86.5(4) . .
O39 W20 O43 86.9(4) . .
O102 W20 O43 70.8(3) . .
O103 W20 O43 71.6(3) . .
O35 W21 O34 103.3(4) . .
O35 W21 O33 100.2(4) . .
O34 W21 O33 91.2(4) . .
O35 W21 O79 100.9(4) . .
O34 W21 O79 86.5(4) . .
O33 W21 O79 158.7(4) . .
O35 W21 O75 100.1(4) . .
O34 W21 O75 156.2(4) . .
O33 W21 O75 88.9(4) . .
O79 W21 O75 84.9(4) . .
O35 W21 O29 171.1(4) . .
O34 W21 O29 83.1(3) . .
O33 W21 O29 73.2(3) . .
O79 W21 O29 85.5(3) . .
O75 W21 O29 74.2(3) . .
O124 W22 O61 103.4(4) . .
O124 W22 O60 103.1(4) . .
O61 W22 O60 96.1(4) . .
O124 W22 O127 97.6(4) . .
O61 W22 O127 88.7(4) . .
O60 W22 O127 157.0(4) . .
O124 W22 O125 97.2(4) . .
O61 W22 O125 157.6(4) . .
O60 W22 O125 87.6(4) . .
O127 W22 O125 79.8(4) . .
O124 W22 O62 164.7(3) . .
O61 W22 O62 86.2(3) . .
O60 W22 O62 87.5(3) . .
O127 W22 O62 70.3(3) . .
O125 W22 O62 71.9(3) . .
O105 W23 O101 98.9(5) . .
O105 W23 O167 102.3(4) . .
O101 W23 O167 88.1(4) . .
O105 W23 O141 97.0(5) . .
O101 W23 O141 164.0(4) . .
O167 W23 O141 89.0(4) . .
O105 W23 O159 101.6(4) . .
O101 W23 O159 88.4(4) . .
O167 W23 O159 156.1(4) . .
O141 W23 O159 87.9(4) . .
O105 W23 O157 174.2(4) . .
O101 W23 O157 81.4(4) . .
O167 W23 O157 83.6(3) . .
O141 W23 O157 82.6(4) . .
O159 W23 O157 72.6(3) . .
O172 W24 O180 100.0(5) . .
O172 W24 O67 103.3(4) . .
O180 W24 O67 92.6(4) . .
O172 W24 O174 100.6(5) . .
O180 W24 O174 87.6(5) . .
O67 W24 O174 155.7(4) . .
O172 W24 O139 102.8(5) . .
O180 W24 O139 157.2(4) . .
O67 W24 O139 83.4(4) . .
O174 W24 O139 87.0(4) . .
O172 W24 O66 170.7(4) . .
O180 W24 O66 73.2(4) . .
O67 W24 O66 83.7(4) . .
O174 W24 O66 73.1(4) . .
O139 W24 O66 84.0(4) . .
O92 W25 O88 100.2(4) . .
O92 W25 O9 103.7(4) . .
O88 W25 O9 92.3(4) . .
O92 W25 O152 102.2(4) . .
O88 W25 O152 157.5(4) . .
O9 W25 O152 84.5(4) . .
O92 W25 O153 100.9(4) . .
O88 W25 O153 87.7(4) . .
O9 W25 O153 154.9(4) . .
O152 W25 O153 85.9(4) . .
O92 W25 O7 171.7(4) . .
O88 W25 O7 74.2(3) . .
O9 W25 O7 82.8(3) . .
O152 W25 O7 83.4(3) . .
O153 W25 O7 73.1(3) . .
O85 W26 O86 104.4(4) . .
O85 W26 O8 103.3(4) . .
O86 W26 O8 96.2(4) . .
O85 W26 O89 96.1(4) . .
O86 W26 O89 157.1(4) . .
O8 W26 O89 88.9(4) . .
O85 W26 O88 96.1(4) . .
O86 W26 O88 89.1(4) . .
O8 W26 O88 157.9(3) . .
O89 W26 O88 78.5(4) . .
O85 W26 O7 163.4(4) . .
O86 W26 O7 87.2(3) . .
O8 W26 O7 87.0(3) . .
O89 W26 O7 70.7(3) . .
O88 W26 O7 71.8(3) . .
O81 W27 O91 103.4(4) . .
O81 W27 O82 97.7(4) . .
O91 W27 O82 89.5(4) . .
O81 W27 O155 99.1(4) . .
O91 W27 O155 157.4(3) . .
O82 W27 O155 88.0(4) . .
O81 W27 O18 96.3(4) . .
O91 W27 O18 89.0(4) . .
O82 W27 O18 165.8(4) . .
O155 W27 O18 88.0(4) . .
O81 W27 O15 172.9(4) . .
O91 W27 O15 83.6(3) . .
O82 W27 O15 83.0(3) . .
O155 W27 O15 73.8(3) . .
O18 W27 O15 82.8(3) . .
O52 W28 O51 103.6(4) . .
O52 W28 O53 98.1(4) . .
O51 W28 O53 90.2(4) . .
O52 W28 O109 97.8(4) . .
O51 W28 O109 88.0(4) . .
O53 W28 O109 163.9(4) . .
O52 W28 O115 98.2(4) . .
O51 W28 O115 158.2(4) . .
O53 W28 O115 88.1(4) . .
O109 W28 O115 87.7(4) . .
O52 W28 O50 171.5(4) . .
O51 W28 O50 84.8(3) . .
O53 W28 O50 83.2(4) . .
O109 W28 O50 80.7(3) . .
O115 W28 O50 73.4(3) . .
O162 W29 O161 100.9(4) . .
O162 W29 O96 97.2(4) . .
O161 W29 O96 92.6(4) . .
O162 W29 O175 99.3(4) . .
O161 W29 O175 159.7(4) . .
O96 W29 O175 87.1(4) . .
O162 W29 O166 97.6(4) . .
O161 W29 O166 92.7(4) . .
O96 W29 O166 163.1(4) . .
O175 W29 O166 82.4(4) . .
O162 W29 O136 177.6(4) . .
O161 W29 O136 76.9(4) . .
O96 W29 O136 84.0(3) . .
O175 W29 O136 82.9(3) . .
O166 W29 O136 81.6(3) . .
O162 W29 K2 85.6(3) . .
O161 W29 K2 44.5(3) . .
O96 W29 K2 53.3(3) . .
O175 W29 K2 140.3(3) . .
O166 W29 K2 136.3(3) . .
O136 W29 K2 93.4(2) . .
O176 W30 O175 103.2(4) . .
O176 W30 O170 97.5(5) . .
O175 W30 O170 90.8(4) . .
O176 W30 O73 100.1(4) . .
O175 W30 O73 156.8(4) . .
O170 W30 O73 86.7(4) . .
O176 W30 O178 97.5(4) . .
O175 W30 O178 87.8(4) . .
O170 W30 O178 164.8(4) . .
O73 W30 O178 88.7(4) . .
O176 W30 O177 173.1(4) . .
O175 W30 O177 83.7(3) . .
O170 W30 O177 83.0(4) . .
O73 W30 O177 73.0(3) . .
O178 W30 O177 81.9(4) . .
O71 W31 O169 101.6(5) . .
O71 W31 O140 98.8(4) . .
O169 W31 O140 92.2(4) . .
O71 W31 O168 97.6(4) . .
O169 W31 O168 92.1(4) . .
O140 W31 O168 161.8(4) . .
O71 W31 O167 99.4(4) . .
O169 W31 O167 159.0(4) . .
O140 W31 O167 86.2(4) . .
O168 W31 O167 83.4(4) . .
O71 W31 O156 177.9(4) . .
O169 W31 O156 76.8(4) . .
O140 W31 O156 82.7(3) . .
O168 W31 O156 81.2(3) . .
O167 W31 O156 82.2(3) . .
O71 W31 K4 86.3(3) . .
O169 W31 K4 45.0(3) . .
O140 W31 K4 53.0(3) . .
O168 W31 K4 136.3(3) . .
O167 W31 K4 139.1(3) . .
O156 W31 K4 93.4(2) . .
O76 W32 O30 101.2(4) . .
O76 W32 O75 99.4(4) . .
O30 W32 O75 88.7(4) . .
O76 W32 O78 102.8(4) . .
O30 W32 O78 91.1(4) . .
O75 W32 O78 157.3(4) . .
O76 W32 O18 100.9(4) . .
O30 W32 O18 157.9(3) . .
O75 W32 O18 86.4(4) . .
O78 W32 O18 85.3(4) . .
O76 W32 O29 171.6(4) . .
O30 W32 O29 72.5(3) . .
O75 W32 O29 75.2(3) . .
O78 W32 O29 83.2(3) . .
O18 W32 O29 85.4(3) . .
O183 W33 O97 103.5(5) . .
O183 W33 O98 99.0(5) . .
O97 W33 O98 88.8(4) . .
O183 W33 O159 100.2(5) . .
O97 W33 O159 156.4(4) . .
O98 W33 O159 87.9(4) . .
O183 W33 O170 97.3(5) . .
O97 W33 O170 89.6(4) . .
O98 W33 O170 163.6(4) . .
O159 W33 O170 87.1(4) . .
O183 W33 O157 173.0(4) . .
O97 W33 O157 83.5(3) . .
O98 W33 O157 81.0(4) . .
O159 W33 O157 72.8(3) . .
O170 W33 O157 82.6(4) . .
O158 W34 O102 101.8(5) . .
O158 W34 O168 102.8(4) . .
O102 W34 O168 91.7(4) . .
O158 W34 O100 100.5(4) . .
O102 W34 O100 88.4(4) . .
O168 W34 O100 156.2(4) . .
O158 W34 O101 101.9(5) . .
O102 W34 O101 156.2(4) . .
O168 W34 O101 84.6(4) . .
O100 W34 O101 85.8(4) . .
O158 W34 O43 171.9(4) . .
O102 W34 O43 72.6(3) . .
O168 W34 O43 83.5(3) . .
O100 W34 O43 73.8(3) . .
O101 W34 O43 83.6(4) . .
O173 W35 O166 104.0(5) . .
O173 W35 O179 99.7(5) . .
O166 W35 O179 91.6(4) . .
O173 W35 O174 99.4(5) . .
O166 W35 O174 156.3(4) . .
O179 W35 O174 87.9(4) . .
O173 W35 O178 102.1(5) . .
O166 W35 O178 84.9(4) . .
O179 W35 O178 158.1(4) . .
O174 W35 O178 86.7(4) . .
O173 W35 O66 170.0(4) . .
O166 W35 O66 83.9(4) . .
O179 W35 O66 73.6(4) . .
O174 W35 O66 73.3(4) . .
O178 W35 O66 84.6(4) . .
O171 W36 O181 104.2(5) . .
O171 W36 O139 97.8(5) . .
O181 W36 O139 86.6(4) . .
O171 W36 O141 96.9(5) . .
O181 W36 O141 90.7(4) . .
O139 W36 O141 165.3(4) . .
O171 W36 O73 100.2(5) . .
O181 W36 O73 155.6(4) . .
O139 W36 O73 89.1(4) . .
O141 W36 O73 87.3(4) . .
O171 W36 O177 172.9(4) . .
O181 W36 O177 82.9(4) . .
O139 W36 O177 82.1(4) . .
O141 W36 O177 83.2(4) . .
O73 W36 O177 72.7(4) . .
O147 W37 O64 102.4(4) . .
O147 W37 O116 98.3(4) . .
O64 W37 O116 89.8(4) . .
O147 W37 O135 96.6(4) . .
O64 W37 O135 87.2(4) . .
O116 W37 O135 165.1(4) . .
O147 W37 O145 99.7(4) . .
O64 W37 O145 157.9(4) . .
O116 W37 O145 88.5(4) . .
O135 W37 O145 88.9(4) . .
O147 W37 O144 173.9(4) . .
O64 W37 O144 83.6(3) . .
O116 W37 O144 82.7(3) . .
O135 W37 O144 82.4(3) . .
O145 W37 O144 74.3(3) . .
O165 W38 O44 104.0(4) . .
O165 W38 O164 105.2(5) . .
O44 W38 O164 96.0(4) . .
O165 W38 O179 95.8(4) . .
O44 W38 O179 87.9(4) . .
O164 W38 O179 156.9(4) . .
O165 W38 O180 96.8(4) . .
O44 W38 O180 157.0(4) . .
O164 W38 O180 87.7(4) . .
O179 W38 O180 80.3(4) . .
O165 W38 O66 163.7(4) . .
O44 W38 O66 86.7(4) . .
O164 W38 O66 85.6(4) . .
O179 W38 O66 72.0(4) . .
O180 W38 O66 70.9(4) . .
O68 W39 O137 100.9(4) . .
O68 W39 O140 98.1(4) . .
O137 W39 O140 91.5(4) . .
O68 W39 O67 97.3(4) . .
O137 W39 O67 94.7(4) . .
O140 W39 O67 161.9(4) . .
O68 W39 O181 100.3(4) . .
O137 W39 O181 158.7(4) . .
O140 W39 O181 87.6(4) . .
O67 W39 O181 80.4(4) . .
O68 W39 O138 177.2(4) . .
O137 W39 O138 76.7(4) . .
O140 W39 O138 83.5(3) . .
O67 W39 O138 81.4(3) . .
O181 W39 O138 82.0(4) . .
O68 W39 K4 85.4(3) . .
O137 W39 K4 43.5(3) . .
O140 W39 K4 53.8(3) . .
O67 W39 K4 137.2(3) . .
O181 W39 K4 141.3(3) . .
O138 W39 K4 93.8(2) . .
O149 W40 O112 101.1(4) . .
O149 W40 O182 103.0(4) . .
O112 W40 O182 94.1(4) . .
O149 W40 O113 100.6(4) . .
O112 W40 O113 158.2(4) . .
O182 W40 O113 83.1(4) . .
O149 W40 O111 99.2(4) . .
O112 W40 O111 88.1(4) . .
O182 W40 O111 156.9(4) . .
O113 W40 O111 86.4(4) . .
O149 W40 O47 171.7(4) . .
O112 W40 O47 74.2(3) . .
O182 W40 O47 84.3(3) . .
O113 W40 O47 84.0(3) . .
O111 W40 O47 74.1(3) . .
O163 W41 O41 100.8(4) . .
O163 W41 O96 98.1(4) . .
O41 W41 O96 94.0(4) . .
O163 W41 O160 96.2(4) . .
O41 W41 O160 91.8(4) . .
O96 W41 O160 163.3(4) . .
O163 W41 O97 100.0(4) . .
O41 W41 O97 159.1(4) . .
O96 W41 O97 85.2(4) . .
O160 W41 O97 83.8(4) . .
O163 W41 O42 176.8(4) . .
O41 W41 O42 76.6(3) . .
O96 W41 O42 83.9(3) . .
O160 W41 O42 82.3(3) . .
O97 W41 O42 82.5(3) . .
O163 W41 K2 85.7(3) . .
O41 W41 K2 45.4(3) . .
O96 W41 K2 54.0(3) . .
O160 W41 K2 136.2(3) . .
O97 W41 K2 139.1(3) . .
O42 W41 K2 93.5(2) . .
O74 W42 O31 103.6(4) . .
O74 W42 O32 103.7(4) . .
O31 W42 O32 96.3(4) . .
O74 W42 O30 96.7(4) . .
O31 W42 O30 88.6(4) . .
O32 W42 O30 157.2(4) . .
O74 W42 O33 95.6(4) . .
O31 W42 O33 158.7(4) . .
O32 W42 O33 88.2(4) . .
O30 W42 O33 79.8(3) . .
O74 W42 O29 164.1(3) . .
O31 W42 O29 87.4(3) . .
O32 W42 O29 86.2(3) . .
O30 W42 O29 71.7(3) . .
O33 W42 O29 72.0(3) . .
O131 W43 O55 101.3(4) . .
O131 W43 O133 95.6(4) . .
O55 W43 O133 92.6(4) . .
O131 W43 O128 98.6(4) . .
O55 W43 O128 92.6(4) . .
O133 W43 O128 163.6(4) . .
O131 W43 O58 98.8(4) . .
O55 W43 O58 159.9(4) . .
O133 W43 O58 86.6(3) . .
O128 W43 O58 83.1(4) . .
O131 W43 O123 177.6(4) . .
O55 W43 O123 76.3(3) . .
O133 W43 O123 85.1(3) . .
O128 W43 O123 81.0(3) . .
O58 W43 O123 83.6(3) . .
O131 W43 K3 83.8(3) . .
O55 W43 K3 44.3(3) . .
O133 W43 K3 54.1(2) . .
O128 W43 K3 135.7(3) . .
O58 W43 K3 140.6(3) . .
O123 W43 K3 94.8(2) . .
O23 W44 O24 99.9(4) . .
O23 W44 O84 97.7(4) . .
O24 W44 O84 93.0(4) . .
O23 W44 O34 95.6(4) . .
O24 W44 O34 92.1(4) . .
O84 W44 O34 164.7(4) . .
O23 W44 O14 100.8(4) . .
O24 W44 O14 159.0(4) . .
O84 W44 O14 87.0(4) . .
O34 W44 O14 83.0(3) . .
O23 W44 O26 176.0(4) . .
O24 W44 O26 77.5(3) . .
O84 W44 O26 85.4(3) . .
O34 W44 O26 81.6(3) . .
O14 W44 O26 81.7(3) . .
O23 W44 K3 85.1(3) . .
O24 W44 K3 45.2(3) . .
O84 W44 K3 53.0(3) . .
O34 W44 K3 136.2(3) . .
O14 W44 K3 140.0(3) . .
O26 W44 K3 95.0(2) . .
O87 W45 O11 101.1(4) . .
O87 W45 O84 97.2(4) . .
O11 W45 O84 91.7(4) . .
O87 W45 O9 98.5(4) . .
O11 W45 O9 92.2(4) . .
O84 W45 O9 162.7(3) . .
O87 W45 O6 99.6(4) . .
O11 W45 O6 159.2(4) . .
O84 W45 O6 87.0(3) . .
O9 W45 O6 83.4(3) . .
O87 W45 O10 177.9(4) . .
O11 W45 O10 77.1(3) . .
O84 W45 O10 84.1(3) . .
O9 W45 O10 80.4(3) . .
O6 W45 O10 82.1(3) . .
O87 W45 K3 85.7(3) . .
O11 W45 K3 44.9(3) . .
O84 W45 K3 52.0(3) . .
O9 W45 K3 136.4(3) . .
O6 W45 K3 138.9(3) . .
O10 W45 K3 93.8(2) . .
O80 W46 O27 101.0(4) . .
O80 W46 O17 97.4(4) . .
O27 W46 O17 92.6(4) . .
O80 W46 O78 96.8(4) . .
O27 W46 O78 93.1(4) . .
O17 W46 O78 163.4(3) . .
O80 W46 O91 100.2(4) . .
O27 W46 O91 158.8(3) . .
O17 W46 O91 84.9(4) . .
O78 W46 O91 84.1(4) . .
O80 W46 O20 176.8(4) . .
O27 W46 O20 76.1(3) . .
O17 W46 O20 84.0(3) . .
O78 W46 O20 82.2(3) . .
O91 W46 O20 82.8(3) . .
O80 W46 K2 85.5(3) . .
O27 W46 K2 44.6(3) . .
O17 W46 K2 53.3(3) . .
O78 W46 K2 136.7(3) . .
O91 W46 K2 138.2(3) . .
O20 W46 K2 93.2(2) . .
O132 W47 O122 100.1(4) . .
O132 W47 O133 97.5(4) . .
O122 W47 O133 93.5(4) . .
O132 W47 O110 95.3(4) . .
O122 W47 O110 91.9(4) . .
O133 W47 O110 165.0(4) . .
O132 W47 O51 98.8(4) . .
O122 W47 O51 160.8(4) . .
O133 W47 O51 87.3(4) . .
O110 W47 O51 83.0(4) . .
O132 W47 O48 177.2(4) . .
O122 W47 O48 78.0(4) . .
O133 W47 O48 84.7(3) . .
O110 W47 O48 82.8(3) . .
O51 W47 O48 83.0(3) . .
O132 W47 K3 85.3(3) . .
O122 W47 K3 46.4(3) . .
O133 W47 K3 52.1(2) . .
O110 W47 K3 137.2(3) . .
O51 W47 K3 139.3(3) . .
O48 W47 K3 94.7(2) . .
O106 W48 O46 103.4(4) . .
O106 W48 O114 104.7(4) . .
O46 W48 O114 95.5(4) . .
O106 W48 O107 97.1(4) . .
O46 W48 O107 88.5(4) . .
O114 W48 O107 156.2(4) . .
O106 W48 O112 97.2(4) . .
O46 W48 O112 157.3(4) . .
O114 W48 O112 88.2(4) . .
O107 W48 O112 79.6(4) . .
O106 W48 O47 163.6(4) . .
O46 W48 O47 87.2(3) . .
O114 W48 O47 86.3(4) . .
O107 W48 O47 70.4(3) . .
O112 W48 O47 70.7(3) . .
O119 W49 O72 102.0(4) . .
O119 W49 O120 96.4(4) . .
O72 W49 O120 94.2(4) . .
O119 W49 O182 99.0(4) . .
O72 W49 O182 91.3(4) . .
O120 W49 O182 162.2(4) . .
O119 W49 O65 99.6(4) . .
O72 W49 O65 158.2(4) . .
O120 W49 O65 86.6(4) . .
O182 W49 O65 82.1(4) . .
O119 W49 O49 178.8(4) . .
O72 W49 O49 76.8(3) . .
O120 W49 O49 83.5(3) . .
O182 W49 O49 81.2(3) . .
O65 W49 O49 81.7(3) . .
O119 W49 K4 84.8(3) . .
O72 W49 K4 45.3(3) . .
O120 W49 K4 54.6(3) . .
O182 W49 K4 135.7(3) . .
O65 W49 K4 141.1(3) . .
O49 W49 K4 94.1(2) . .
O130 W50 O127 101.6(4) . .
O130 W50 O63 102.3(4) . .
O127 W50 O63 90.9(4) . .
O130 W50 O135 101.3(4) . .
O127 W50 O135 157.1(4) . .
O63 W50 O135 85.1(4) . .
O130 W50 O129 99.0(4) . .
O127 W50 O129 87.8(4) . .
O63 W50 O129 158.5(4) . .
O135 W50 O129 87.8(4) . .
O130 W50 O62 172.3(4) . .
O127 W50 O62 72.9(3) . .
O63 W50 O62 83.4(3) . .
O135 W50 O62 84.2(3) . .
O129 W50 O62 75.7(3) . .
O151 W51 O152 101.8(4) . .
O151 W51 O6 102.8(4) . .
O152 W51 O6 88.1(4) . .
O151 W51 O83 95.7(4) . .
O152 W51 O83 162.5(4) . .
O6 W51 O83 89.2(4) . .
O151 W51 O3 100.0(4) . .
O152 W51 O3 90.8(4) . .
O6 W51 O3 156.9(4) . .
O83 W51 O3 85.0(4) . .
O151 W51 O93 172.8(4) . .
O152 W51 O93 80.2(4) . .
O6 W51 O93 84.2(3) . .
O83 W51 O93 82.4(3) . .
O3 W51 O93 72.9(3) . .
O146 W52 O58 102.1(4) . .
O146 W52 O134 98.7(4) . .
O58 W52 O134 88.8(4) . .
O146 W52 O53 98.2(4) . .
O58 W52 O53 89.0(4) . .
O134 W52 O53 163.0(4) . .
O146 W52 O145 100.4(4) . .
O58 W52 O145 157.4(4) . .
O134 W52 O145 88.6(4) . .
O53 W52 O145 87.0(4) . .
O146 W52 O144 173.3(4) . .
O58 W52 O144 84.6(3) . .
O134 W52 O144 81.4(3) . .
O53 W52 O144 81.6(4) . .
O145 W52 O144 72.8(3) . .
O154 W53 O2 102.4(4) . .
O154 W53 O82 96.2(4) . .
O2 W53 O82 88.7(4) . .
O154 W53 O4 98.7(4) . .
O2 W53 O4 89.0(4) . .
O82 W53 O4 165.1(4) . .
O154 W53 O3 100.3(4) . .
O2 W53 O3 157.0(3) . .
O82 W53 O3 85.3(4) . .
O4 W53 O3 91.1(4) . .
O154 W53 O93 174.1(4) . .
O2 W53 O93 83.4(3) . .
O82 W53 O93 83.3(4) . .
O4 W53 O93 81.8(3) . .
O3 W53 O93 73.8(3) . .
O77 W54 O14 102.2(4) . .
O77 W54 O83 99.6(4) . .
O14 W54 O83 90.3(4) . .
O77 W54 O79 94.3(4) . .
O14 W54 O79 89.1(4) . .
O83 W54 O79 165.8(4) . .
O77 W54 O155 100.3(4) . .
O14 W54 O155 157.5(4) . .
O83 W54 O155 86.9(4) . .
O79 W54 O155 88.2(3) . .
O77 W54 O15 174.2(4) . .
O14 W54 O15 83.2(3) . .
O83 W54 O15 82.1(3) . .
O79 W54 O15 83.8(3) . .
O155 W54 O15 74.3(3) . .
O26 P1 O15 110.8(5) . .
O26 P1 O20 111.4(5) . .
O15 P1 O20 112.1(5) . .
O26 P1 O29 106.8(5) . .
O15 P1 O29 108.8(5) . .
O20 P1 O29 106.7(5) . .
O93 P2 O16 110.8(5) . .
O93 P2 O10 112.2(5) . .
O16 P2 O10 112.6(5) . .
O93 P2 O7 105.8(5) . .
O16 P2 O7 106.9(5) . .
O10 P2 O7 108.0(5) . .
O157 P3 O156 112.1(5) . .
O157 P3 O42 111.4(5) . .
O156 P3 O42 112.0(5) . .
O157 P3 O43 107.2(5) . .
O156 P3 O43 106.5(5) . .
O42 P3 O43 107.2(5) . .
O123 P4 O144 113.5(5) . .
O123 P4 O59 110.4(5) . .
O144 P4 O59 111.0(5) . .
O123 P4 O62 107.0(5) . .
O144 P4 O62 108.2(5) . .
O59 P4 O62 106.5(5) . .
O49 P5 O48 111.7(5) . .
O49 P5 O50 111.4(5) . .
O48 P5 O50 112.6(5) . .
O49 P5 O47 108.4(5) . .
O48 P5 O47 106.3(5) . .
O50 P5 O47 106.1(5) . .
O177 P6 O136 111.6(5) . .
O177 P6 O138 113.4(5) . .
O136 P6 O138 111.8(5) . .
O177 P6 O66 106.6(6) . .
O136 P6 O66 107.2(5) . .
O138 P6 O66 105.8(5) . .
K1'' K1 K1' 177.8(7) . .
K1'' K1 O121 123.3(5) . .
K1' K1 O121 58.8(3) . .
K1'' K1 O150 58.5(3) . .
K1' K1 O150 123.6(6) . .
O121 K1 O150 64.8(4) . .
K1'' K1 O69 58.2(4) . .
K1' K1 O69 120.1(6) . .
O121 K1 O69 129.7(6) . .
O150 K1 O69 95.5(5) . .
K1'' K1 O13 57.8(4) . .
K1' K1 O13 121.8(6) . .
O121 K1 O13 130.9(6) . .
O150 K1 O13 94.4(5) . .
O69 K1 O13 94.4(4) . .
K1'' K1 O25 120.7(6) . .
K1' K1 O25 58.9(3) . .
O121 K1 O25 95.5(5) . .
O150 K1 O25 129.5(6) . .
O69 K1 O25 128.6(5) . .
O13 K1 O25 62.9(4) . .
K1'' K1 O37 121.4(6) . .
K1' K1 O37 56.9(3) . .
O121 K1 O37 94.5(5) . .
O150 K1 O37 131.1(6) . .
O69 K1 O37 63.2(4) . .
O13 K1 O37 128.5(5) . .
O25 K1 O37 94.4(4) . .
K1'' K1 W2 118.2(5) . .
K1' K1 W2 63.9(3) . .
O121 K1 W2 26.8(2) . .
O150 K1 W2 66.0(3) . .
O69 K1 W2 154.1(5) . .
O13 K1 W2 104.6(5) . .
O25 K1 W2 76.6(4) . .
O37 K1 W2 114.5(4) . .
K1'' K1 W1 64.1(3) . .
K1' K1 W1 118.0(5) . .
O121 K1 W1 65.9(3) . .
O150 K1 W1 26.1(2) . .
O69 K1 W1 115.6(4) . .
O13 K1 W1 76.8(3) . .
O25 K1 W1 103.7(5) . .
O37 K1 W1 154.1(5) . .
W2 K1 W1 54.1(2) . .
O257 K1' K1 178.2(11) . .
O257 K1' O37 107.9(11) . .
K1 K1' O37 71.3(4) . .
O257 K1' O121 109.8(10) . .
K1 K1' O121 69.1(4) . .
O37 K1' O121 109.4(3) . .
O257 K1' O25 112.1(10) . .
K1 K1' O25 69.7(4) . .
O37 K1' O25 109.4(3) . .
O121 K1' O25 108.1(3) . .
O257 K1' O95 95.7(10) . .
K1 K1' O95 85.3(4) . .
O37 K1' O95 59.9(3) . .
O121 K1' O95 154.4(3) . .
O25 K1' O95 60.5(3) . .
O257 K1' O45 93.6(10) . .
K1 K1' O45 84.6(4) . .
O37 K1' O45 60.2(3) . .
O121 K1' O45 60.0(3) . .
O25 K1' O45 154.2(3) . .
O95 K1' O45 119.3(3) . .
O257 K1' O36 97.9(11) . .
K1 K1' O36 82.9(4) . .
O37 K1' O36 154.2(3) . .
O121 K1' O36 59.8(3) . .
O25 K1' O36 58.9(3) . .
O95 K1' O36 118.6(3) . .
O45 K1' O36 119.1(3) . .
O257 K1' W6 100.1(10) . .
K1 K1' W6 78.4(4) . .
O37 K1' W6 30.10(18) . .
O121 K1' W6 85.8(2) . .
O25 K1' W6 136.8(3) . .
O95 K1' W6 89.2(2) . .
O45 K1' W6 30.24(19) . .
O36 K1' W6 145.0(2) . .
O257 K1' W8 101.5(10) . .
K1 K1' W8 78.7(4) . .
O37 K1' W8 29.56(18) . .
O121 K1' W8 136.3(3) . .
O25 K1' W8 86.4(2) . .
O95 K1' W8 30.49(19) . .
O45 K1' W8 88.9(2) . .
O36 K1' W8 144.7(2) . .
W6 K1' W8 58.73(8) . .
O224 K1'' K1 179.3(7) . .
O224 K1'' O13 108.8(6) . .
K1 K1'' O13 71.9(4) . .
O224 K1'' O150 108.5(6) . .
K1 K1'' O150 70.9(4) . .
O13 K1'' O150 109.9(3) . .
O224 K1'' O69 108.5(6) . .
K1 K1'' O69 71.4(4) . .
O13 K1'' O69 110.3(3) . .
O150 K1'' O69 110.7(3) . .
O224 K1'' O56 94.5(6) . .
K1 K1'' O56 84.9(4) . .
O13 K1'' O56 156.7(3) . .
O150 K1'' O56 60.2(3) . .
O69 K1'' O56 60.5(3) . .
O224 K1'' O94 94.6(6) . .
K1 K1'' O94 85.9(4) . .
O13 K1'' O94 60.2(3) . .
O150 K1'' O94 156.9(3) . .
O69 K1'' O94 60.1(3) . .
O56 K1'' O94 119.8(3) . .
O224 K1'' O12 95.3(6) . .
K1 K1'' O12 84.8(4) . .
O13 K1'' O12 60.5(2) . .
O150 K1'' O12 58.9(3) . .
O69 K1'' O12 156.2(3) . .
O56 K1'' O12 118.2(3) . .
O94 K1'' O12 119.9(3) . .
O224 K1'' W9 101.7(5) . .
K1 K1'' W9 79.1(4) . .
O13 K1'' W9 29.80(18) . .
O150 K1'' W9 137.5(3) . .
O69 K1'' W9 86.4(2) . .
O56 K1'' W9 146.4(2) . .
O94 K1'' W9 30.51(19) . .
O12 K1'' W9 89.6(2) . .
O224 K1'' W11 101.8(6) . .
K1 K1'' W11 78.6(4) . .
O13 K1'' W11 29.84(18) . .
O150 K1'' W11 85.7(2) . .
O69 K1'' W11 137.8(2) . .
O56 K1'' W11 145.5(2) . .
O94 K1'' W11 89.2(2) . .
O12 K1'' W11 30.83(17) . .
W9 K1'' W11 58.79(7) . .
O261 K2 O28 142.3(9) . .
O261 K2 O40 145.4(9) . .
O28 K2 O40 72.1(3) . .
O261 K2 O272 3.6(12) . .
O28 K2 O272 140.1(8) . .
O40 K2 O272 147.0(8) . .
O261 K2 O27 101.7(9) . .
O28 K2 O27 59.0(3) . .
O40 K2 O27 102.5(3) . .
O272 K2 O27 102.8(8) . .
O261 K2 O161 99.7(9) . .
O28 K2 O161 102.3(3) . .
O40 K2 O161 58.9(3) . .
O272 K2 O161 98.5(8) . .
O27 K2 O161 158.6(3) . .
O261 K2 O41 103.1(9) . .
O28 K2 O41 103.4(3) . .
O40 K2 O41 59.2(3) . .
O272 K2 O41 106.6(8) . .
O27 K2 O41 77.6(3) . .
O161 K2 O41 98.7(3) . .
O261 K2 O21 97.7(9) . .
O28 K2 O21 58.5(3) . .
O40 K2 O21 102.8(3) . .
O272 K2 O21 94.1(8) . .
O27 K2 O21 98.4(3) . .
O161 K2 O21 77.5(3) . .
O41 K2 O21 159.2(3) . .
O261 K2 O17 81.3(9) . .
O28 K2 O17 61.1(3) . .
O40 K2 O17 133.2(3) . .
O272 K2 O17 79.5(8) . .
O27 K2 O17 53.7(2) . .
O161 K2 O17 129.6(3) . .
O41 K2 O17 130.6(3) . .
O21 K2 O17 52.7(2) . .
O261 K2 O96 84.6(9) . .
O28 K2 O96 133.0(3) . .
O40 K2 O96 60.9(3) . .
O272 K2 O96 86.5(8) . .
O27 K2 O96 130.6(3) . .
O161 K2 O96 52.8(3) . .
O41 K2 O96 53.5(3) . .
O21 K2 O96 129.6(3) . .
O17 K2 O96 165.9(3) . .
O261 K2 W8 138.1(8) . .
O28 K2 W8 73.8(2) . .
O40 K2 W8 30.0(2) . .
O272 K2 W8 141.6(8) . .
O27 K2 W8 78.4(2) . .
O161 K2 W8 86.5(2) . .
O41 K2 W8 35.35(17) . .
O21 K2 W8 124.0(2) . .
O17 K2 W8 125.7(2) . .
O96 K2 W8 66.32(19) . .
O240 K3 O22 143.0(7) . .
O240 K3 O54 144.8(6) . .
O22 K3 O54 69.8(3) . .
O240 K3 O55 94.1(7) . .
O22 K3 O55 102.0(3) . .
O54 K3 O55 58.5(3) . .
O240 K3 O24 108.6(7) . .
O22 K3 O24 58.3(3) . .
O54 K3 O24 101.0(3) . .
O55 K3 O24 157.2(3) . .
O240 K3 O11 93.2(7) . .
O22 K3 O11 58.9(3) . .
O54 K3 O11 101.2(3) . .
O55 K3 O11 78.1(3) . .
O24 K3 O11 98.1(3) . .
O240 K3 O122 109.8(7) . .
O22 K3 O122 100.4(3) . .
O54 K3 O122 59.3(3) . .
O55 K3 O122 98.7(3) . .
O24 K3 O122 75.9(3) . .
O11 K3 O122 157.1(3) . .
O240 K3 O84 83.0(6) . .
O22 K3 O84 61.2(3) . .
O54 K3 O84 131.0(3) . .
O55 K3 O84 130.4(3) . .
O24 K3 O84 53.5(2) . .
O11 K3 O84 52.9(3) . .
O122 K3 O84 128.9(3) . .
O240 K3 O133 85.1(6) . .
O22 K3 O133 131.1(3) . .
O54 K3 O133 61.3(3) . .
O55 K3 O133 53.6(3) . .
O24 K3 O133 128.5(3) . .
O11 K3 O133 131.3(3) . .
O122 K3 O133 53.2(2) . .
O84 K3 O133 167.7(3) . .
O240 K3 W1 129.3(6) . .
O22 K3 W1 72.2(2) . .
O54 K3 W1 29.1(2) . .
O55 K3 W1 35.16(19) . .
O24 K3 W1 122.1(2) . .
O11 K3 W1 78.4(2) . .
O122 K3 W1 86.1(2) . .
O84 K3 W1 124.4(2) . .
O133 K3 W1 66.25(19) . .
O271 K4 O70 143.1(9) . .
O271 K4 O57 144.7(9) . .
O70 K4 O57 70.7(3) . .
O271 K4 O137 106.4(9) . .
O70 K4 O137 59.2(3) . .
O57 K4 O137 101.9(3) . .
O271 K4 O72 94.5(9) . .
O70 K4 O72 102.4(3) . .
O57 K4 O72 59.7(3) . .
O137 K4 O72 159.0(4) . .
O271 K4 O169 93.7(8) . .
O70 K4 O169 59.1(3) . .
O57 K4 O169 102.7(3) . .
O137 K4 O169 98.5(3) . .
O72 K4 O169 77.7(3) . .
O271 K4 O117 107.2(8) . .
O70 K4 O117 102.3(3) . .
O57 K4 O117 59.2(3) . .
O137 K4 O117 77.1(3) . .
O72 K4 O117 98.9(3) . .
O169 K4 O117 159.0(4) . .
O271 K4 O140 83.6(9) . .
O70 K4 O140 60.4(3) . .
O57 K4 O140 131.0(3) . .
O137 K4 O140 52.8(3) . .
O72 K4 O140 130.0(3) . .
O169 K4 O140 52.7(3) . .
O117 K4 O140 129.5(3) . .
O271 K4 O120 84.3(8) . .
O70 K4 O120 132.0(3) . .
O57 K4 O120 61.3(3) . .
O137 K4 O120 129.2(3) . .
O72 K4 O120 53.7(2) . .
O169 K4 O120 130.9(3) . .
O117 K4 O120 52.7(2) . .
O140 K4 O120 167.6(3) . .
O271 K4 W4 130.1(9) . .
O70 K4 W4 72.5(2) . .
O57 K4 W4 30.1(2) . .
O137 K4 W4 123.4(3) . .
O72 K4 W4 35.64(17) . .
O169 K4 W4 78.6(2) . .
O117 K4 W4 86.7(2) . .
O140 K4 W4 124.1(2) . .
O120 K4 W4 66.55(19) . .
O271 K4 W6 129.3(8) . .
O70 K4 W6 29.7(2) . .
O57 K4 W6 72.6(2) . .
O137 K4 W6 86.5(2) . .
O72 K4 W6 78.5(2) . .
O169 K4 W6 35.6(2) . .
O117 K4 W6 123.5(3) . .
O140 K4 W6 65.53(18) . .
O120 K4 W6 125.1(2) . .
W4 K4 W6 58.64(10) . .
O196 Na1 O189 97.6(5) . .
O196 Na1 O188 93.3(6) . .
O189 Na1 O188 86.3(6) . .
O196 Na1 O27 91.7(5) . .
O189 Na1 O27 90.5(4) . .
O188 Na1 O27 174.4(6) . .
O196 Na1 O41 90.8(5) . .
O189 Na1 O41 169.8(5) . .
O188 Na1 O41 87.4(5) . .
O27 Na1 O41 95.0(4) . .
O196 Na1 O187 163.6(6) . .
O189 Na1 O187 71.8(5) . .
O188 Na1 O187 73.9(6) . .
O27 Na1 O187 100.7(4) . .
O41 Na1 O187 98.7(4) . .
O196 Na1 W10 121.5(5) . .
O189 Na1 W10 97.5(4) . .
O188 Na1 W10 143.8(5) . .
O27 Na1 W10 32.2(2) . .
O41 Na1 W10 82.9(3) . .
O187 Na1 W10 73.3(3) . .
O196 Na1 W8 120.8(5) . .
O189 Na1 W8 140.9(4) . .
O188 Na1 W8 97.5(5) . .
O27 Na1 W8 82.1(3) . .
O41 Na1 W8 32.5(2) . .
O187 Na1 W8 72.0(4) . .
W10 Na1 W8 57.92(11) . .
O196 Na1 K2 73.6(4) . .
O189 Na1 K2 137.9(4) . .
O188 Na1 K2 134.4(5) . .
O27 Na1 K2 49.8(3) . .
O41 Na1 K2 50.3(3) . .
O187 Na1 K2 122.6(4) . .
W10 Na1 K2 58.00(13) . .
W8 Na1 K2 57.78(13) . .
O198 Na2 O217 87.3(7) . .
O198 Na2 O197 95.4(7) . .
O217 Na2 O197 97.9(7) . .
O198 Na2 O122 87.7(6) . .
O217 Na2 O122 172.8(6) . .
O197 Na2 O122 87.6(6) . .
O198 Na2 O24 177.1(7) . .
O217 Na2 O24 90.3(5) . .
O197 Na2 O24 86.5(6) . .
O122 Na2 O24 94.6(4) . .
O198 Na2 O190 75.4(7) . .
O217 Na2 O190 72.9(6) . .
O197 Na2 O190 167.0(7) . .
O122 Na2 O190 100.9(5) . .
O24 Na2 O190 102.4(5) . .
O198 Na2 W2 98.2(5) . .
O217 Na2 W2 143.4(5) . .
O197 Na2 W2 117.4(5) . .
O122 Na2 W2 32.9(3) . .
O24 Na2 W2 82.8(3) . .
O190 Na2 W2 73.6(4) . .
O198 Na2 W12 145.4(6) . .
O217 Na2 W12 98.2(5) . .
O197 Na2 W12 117.4(5) . .
O122 Na2 W12 83.2(3) . .
O24 Na2 W12 33.6(2) . .
O190 Na2 W12 73.7(4) . .
W2 Na2 W12 58.19(15) . .
O198 Na2 K3 134.1(6) . .
O217 Na2 K3 135.9(5) . .
O197 Na2 K3 68.5(5) . .
O122 Na2 K3 50.6(3) . .
O24 Na2 K3 48.7(3) . .
O190 Na2 K3 124.5(5) . .
W2 Na2 K3 58.61(16) . .
W12 Na2 K3 58.32(16) . .
O198 Na2 Na10 62.2(5) . 2_567
O217 Na2 Na10 63.1(5) . 2_567
O197 Na2 Na10 48.5(5) . 2_567
O122 Na2 Na10 118.5(4) . 2_567
O24 Na2 Na10 117.9(4) . 2_567
O190 Na2 Na10 118.5(5) . 2_567
W2 Na2 Na10 149.6(3) . 2_567
W12 Na2 Na10 149.3(3) . 2_567
K3 Na2 Na10 117.0(3) . 2_567
O199 Na3 O192 86.2(6) . .
O199 Na3 O200 97.6(7) . .
O192 Na3 O200 98.8(6) . .
O199 Na3 O117 173.4(6) . .
O192 Na3 O117 88.5(5) . .
O200 Na3 O117 86.9(5) . .
O199 Na3 O137 91.8(5) . .
O192 Na3 O137 175.4(6) . .
O200 Na3 O137 85.6(5) . .
O117 Na3 O137 93.3(4) . .
O199 Na3 O191 75.9(6) . .
O192 Na3 O191 74.3(5) . .
O200 Na3 O191 170.7(6) . .
O117 Na3 O191 99.0(5) . .
O137 Na3 O191 101.1(5) . .
O199 Na3 W5 99.1(5) . .
O192 Na3 W5 143.0(5) . .
O200 Na3 W5 116.4(5) . .
O117 Na3 W5 82.9(3) . .
O137 Na3 W5 33.4(3) . .
O191 Na3 W5 71.6(4) . .
O199 Na3 W3 144.5(5) . .
O192 Na3 W3 97.3(4) . .
O200 Na3 W3 116.5(5) . .
O117 Na3 W3 32.9(2) . .
O137 Na3 W3 82.0(3) . .
O191 Na3 W3 71.2(4) . .
W5 Na3 W3 58.13(14) . .
O199 Na3 K4 136.2(5) . .
O192 Na3 K4 135.6(5) . .
O200 Na3 K4 68.3(5) . .
O117 Na3 K4 50.0(3) . .
O137 Na3 K4 47.6(3) . .
O191 Na3 K4 121.0(4) . .
W5 Na3 K4 57.70(16) . .
W3 Na3 K4 57.90(17) . .
O199 Na3 Na8 65.0(5) . 2_668
O192 Na3 Na8 63.8(4) . 2_668
O200 Na3 Na8 47.6(5) . 2_668
O117 Na3 Na8 115.8(4) . 2_668
O137 Na3 Na8 119.0(4) . 2_668
O191 Na3 Na8 123.1(5) . 2_668
W5 Na3 Na8 150.7(3) . 2_668
W3 Na3 Na8 147.0(3) . 2_668
K4 Na3 Na8 115.8(3) . 2_668
O216 Na4 O214 92.2(9) . .
O216 Na4 O215 96.7(9) . .
O214 Na4 O215 87.1(8) . .
O216 Na4 O161 92.0(7) . .
O214 Na4 O161 175.7(8) . .
O215 Na4 O161 91.2(6) . .
O216 Na4 O21 92.2(7) . .
O214 Na4 O21 86.5(7) . .
O215 Na4 O21 169.2(7) . .
O161 Na4 O21 94.6(5) . .
O216 Na4 O208 164.9(9) . .
O214 Na4 O208 76.4(7) . .
O215 Na4 O208 73.3(6) . .
O161 Na4 O208 99.3(6) . .
O21 Na4 O208 96.8(6) . .
O216 Na4 W7 121.4(7) . .
O214 Na4 W7 144.6(7) . .
O215 Na4 W7 98.8(6) . .
O161 Na4 W7 32.0(3) . .
O21 Na4 W7 81.6(3) . .
O208 Na4 W7 72.1(4) . .
O216 Na4 K2 73.8(7) . .
O214 Na4 K2 132.8(6) . .
O215 Na4 K2 138.3(6) . .
O161 Na4 K2 49.9(3) . .
O21 Na4 K2 50.6(3) . .
O208 Na4 K2 121.2(5) . .
W7 Na4 K2 57.63(17) . .
O243 Na6 O236 79.8(9) . .
O243 Na6 O211 117.8(10) . 1_565
O236 Na6 O211 115.7(9) . 1_565
O186 Na8 O230 93.5(8) . .
O186 Na8 O65 99.6(6) . .
O230 Na8 O65 101.7(8) . .
O186 Na8 O200 106.9(7) . 2_668
O230 Na8 O200 102.8(8) . 2_668
O65 Na8 O200 142.3(6) . 2_668
O186 Na8 Na3 81.0(5) . 2_668
O230 Na8 Na3 77.3(7) . 2_668
O65 Na8 Na3 178.9(5) . 2_668
O200 Na8 Na3 37.9(4) 2_668 2_668
O193 Na9 O263 107.6(11) . .
O193 Na9 O58 94.7(6) . .
O263 Na9 O58 141.0(11) . .
O193 Na9 O211 119.7(7) . .
O263 Na9 O211 86.0(11) . .
O58 Na9 O211 110.6(6) . .
O193 Na9 Na12 46.0(4) . .
O263 Na9 Na12 72.7(10) . .
O58 Na9 Na12 104.2(5) . .
O211 Na9 Na12 143.7(7) . .
O252 Na10 O213 96.2(9) . .
O252 Na10 O6 101.2(8) . .
O213 Na10 O6 102.5(7) . .
O252 Na10 O229 47.9(9) . .
O213 Na10 O229 49.0(8) . .
O6 Na10 O229 101.3(8) . .
O252 Na10 O197 105.3(9) . 2_567
O213 Na10 O197 104.9(7) . 2_567
O6 Na10 O197 139.0(6) . 2_567
O229 Na10 O197 119.6(9) . 2_567
O252 Na10 Na2 80.7(7) . 2_567
O213 Na10 Na2 80.5(6) . 2_567
O6 Na10 Na2 176.1(5) . 2_567
O229 Na10 Na2 82.5(7) . 2_567
O197 Na10 Na2 37.1(4) 2_567 2_567
O252 Na10 Na11 32.3(7) . .
O213 Na10 Na11 82.6(6) . .
O6 Na10 Na11 75.8(4) . .
O229 Na10 Na11 38.2(7) . .
O197 Na10 Na11 137.3(5) 2_567 .
Na2 Na10 Na11 107.2(3) 2_567 .
O228 Na11 O212 95.0(10) . .
O228 Na11 O194 80.3(9) . .
O212 Na11 O194 78.2(7) . .
O228 Na11 O223 152.6(10) . 2_667
O212 Na11 O223 78.8(8) . 2_667
O194 Na11 O223 72.3(6) . 2_667
O228 Na11 O87 95.4(9) . .
O212 Na11 O87 92.0(7) . .
O194 Na11 O87 168.8(6) . .
O223 Na11 O87 111.4(7) 2_667 .
O228 Na11 O252 63.3(10) . .
O212 Na11 O252 140.0(9) . .
O194 Na11 O252 125.5(8) . .
O223 Na11 O252 135.5(8) 2_667 .
O87 Na11 O252 59.8(6) . .
O228 Na11 O229 90.1(11) . .
O212 Na11 O229 169.1(10) . .
O194 Na11 O229 93.3(8) . .
O223 Na11 O229 92.2(9) 2_667 .
O87 Na11 O229 97.1(8) . .
O252 Na11 O229 50.8(9) . .
O228 Na11 Na10 92.1(9) . .
O212 Na11 Na10 144.5(6) . .
O194 Na11 Na10 137.4(5) . .
O223 Na11 Na10 108.4(6) 2_667 .
O87 Na11 Na10 52.6(3) . .
O252 Na11 Na10 28.8(6) . .
O229 Na11 Na10 44.5(7) . .
O193 Na12 O240 108.3(8) . .
O193 Na12 O132 114.8(6) . .
O240 Na12 O132 93.3(8) . .
O193 Na12 O77 134.6(7) . 2_567
O240 Na12 O77 116.9(8) . 2_567
O132 Na12 O77 59.8(4) . 2_567
O193 Na12 Na9 46.3(4) . .
O240 Na12 Na9 128.8(8) . .
O132 Na12 Na9 71.9(4) . .
O77 Na12 Na9 97.8(5) 2_567 .
O193 Na12 K3 108.8(5) . .
O240 Na12 K3 31.9(6) . .
O132 Na12 K3 63.7(3) . .
O77 Na12 K3 107.0(4) 2_567 .
Na9 Na12 K3 104.9(4) . .
O255 Na13 O253 146.1(17) . .
O255 Na13 O245 102.6(15) . .
O253 Na13 O245 111.2(12) . .
O255 Na13 O195 87.9(14) . .
O253 Na13 O195 98.1(10) . .
O245 Na13 O195 74.1(10) . .
O255 Na13 O148 97.9(13) . .
O253 Na13 O148 82.6(9) . .
O245 Na13 O148 95.0(9) . .
O195 Na13 O148 168.6(8) . .
O255 Na13 O230 57.7(14) . .
O253 Na13 O230 94.7(11) . .
O245 Na13 O230 142.8(11) . .
O195 Na13 O230 129.8(9) . .
O148 Na13 O230 61.2(7) . .
O255 Na13 O254 84.0(16) . .
O253 Na13 O254 62.3(12) . .
O245 Na13 O254 167.1(13) . .
O195 Na13 O254 95.3(11) . .
O148 Na13 O254 95.1(10) . .
O230 Na13 O254 50.0(10) . .
O255 Na13 O184 149.7(14) . .
O253 Na13 O184 43.2(9) . .
O245 Na13 O184 77.6(9) . .
O195 Na13 O184 62.8(6) . .
O148 Na13 O184 112.3(6) . .
O230 Na13 O184 136.2(8) . .
O254 Na13 O184 91.1(10) . .
O211 Na14 O146 88.3(7) . .
O211 Na14 O176 93.2(8) . 1_545
O146 Na14 O176 166.1(11) . 1_545
O211 Na14 O244 71.9(10) . .
O146 Na14 O244 97.2(9) . .
O176 Na14 O244 96.4(9) 1_545 .
O203 Na15 O272 113.4(12) . .
O203 Na15 O80 125.5(10) . .
O272 Na15 O80 86.7(10) . .
O203 Na15 O202 49.1(8) . .
O272 Na15 O202 132.6(10) . .
O80 Na15 O202 79.4(5) . .
O203 Na15 O189 59.2(8) . 2_577
O272 Na15 O189 145.5(11) . 2_577
O80 Na15 O189 126.1(6) . 2_577
O202 Na15 O189 71.2(5) . 2_577
O203 Na15 K2 112.3(8) . .
O272 Na15 K2 30.5(8) . .
O80 Na15 K2 61.6(3) . .
O202 Na15 K2 107.1(5) . .
O189 Na15 K2 170.5(5) 2_577 .
W53 O2 W15 151.4(5) . .
W53 O3 W51 122.3(4) . .
W53 O4 W16 148.7(5) . .
W16 O5 W15 154.6(5) . .
W51 O6 W45 151.1(5) . .
W51 O6 Na10 102.1(4) . .
W45 O6 Na10 103.7(4) . .
P2 O7 W26 122.7(5) . .
P2 O7 W16 125.4(5) . .
W26 O7 W16 92.7(3) . .
P2 O7 W25 124.1(5) . .
W26 O7 W25 92.3(3) . .
W16 O7 W25 90.1(3) . .
W26 O8 W9 141.1(5) . .
W25 O9 W45 155.8(5) . .
P2 O10 W11 126.9(5) . .
P2 O10 W45 129.1(5) . .
W11 O10 W45 91.4(3) . .
W45 O11 W11 117.6(4) . .
W45 O11 K3 109.0(4) . .
W11 O11 K3 92.0(3) . .
W1 O12 W11 147.6(5) . .
W1 O12 K1'' 96.8(4) . .
W11 O12 K1'' 95.7(4) . .
W9 O13 W11 150.2(5) . .
W9 O13 K1'' 101.7(3) . .
W11 O13 K1'' 101.7(3) . .
W9 O13 K1 104.9(4) . .
W11 O13 K1 104.1(4) . .
K1'' O13 K1 50.3(3) . .
W54 O14 W44 152.3(5) . .
P1 O15 W54 128.0(5) . .
P1 O15 W27 127.0(5) . .
W54 O15 W27 90.7(3) . .
P2 O16 W9 127.3(4) . .
P2 O16 W15 129.9(5) . .
W9 O16 W15 91.3(3) . .
W15 O17 W46 165.0(5) . .
W15 O17 K2 97.8(3) . .
W46 O17 K2 97.0(3) . .
W32 O18 W27 148.7(5) . .
P1 O20 W10 128.3(5) . .
P1 O20 W46 128.3(4) . .
W10 O20 W46 92.0(3) . .
W15 O21 W9 118.5(5) . .
W15 O21 Na4 128.8(5) . .
W9 O21 Na4 109.3(4) . .
W15 O21 K2 108.0(4) . .
W9 O21 K2 90.7(3) . .
Na4 O21 K2 87.6(4) . .
W12 O22 W11 148.4(6) . .
W12 O22 K3 106.0(4) . .
W11 O22 K3 105.2(4) . .
W44 O24 W12 117.4(4) . .
W44 O24 Na2 130.7(5) . .
W12 O24 Na2 105.8(4) . .
W44 O24 K3 108.2(4) . .
W12 O24 K3 93.0(3) . .
Na2 O24 K3 91.2(3) . .
W12 O25 W10 151.6(5) . .
W12 O25 K1' 101.0(4) . .
W10 O25 K1' 99.3(4) . .
W12 O25 K1 103.7(4) . .
W10 O25 K1 104.5(4) . .
K1' O25 K1 51.4(3) . .
P1 O26 W12 127.6(5) . .
P1 O26 W44 129.2(5) . .
W12 O26 W44 91.3(3) . .
W46 O27 W10 118.1(4) . .
W46 O27 Na1 127.9(4) . .
W10 O27 Na1 108.9(4) . .
W46 O27 K2 108.8(4) . .
W10 O27 K2 92.1(3) . .
Na1 O27 K2 89.9(3) . .
W9 O28 W10 148.2(5) . .
W9 O28 K2 106.4(4) . .
W10 O28 K2 105.0(4) . .
P1 O29 W42 124.0(4) . .
P1 O29 W21 124.4(4) . .
W42 O29 W21 93.0(3) . .
P1 O29 W32 123.9(4) . .
W42 O29 W32 92.8(3) . .
W21 O29 W32 89.1(3) . .
W32 O30 W42 122.9(4) . .
W42 O31 W10 139.8(5) . .
W42 O32 W12 141.2(5) . .
W21 O33 W42 121.7(4) . .
W21 O34 W44 153.9(5) . .
W12 O36 W2 146.7(5) . .
W12 O36 K1' 97.9(4) . .
W2 O36 K1' 97.3(4) . .
W8 O37 W6 149.9(5) . .
W8 O37 K1' 101.9(4) . .
W6 O37 K1' 101.2(4) . .
W8 O37 K1 105.3(4) . .
W6 O37 K1 104.1(4) . .
K1' O37 K1 51.8(3) . .
W20 O38 W6 142.5(5) . .
W20 O39 W8 141.0(5) . .
W7 O40 W8 149.3(5) . .
W7 O40 K2 105.5(4) . .
W8 O40 K2 104.8(4) . .
W41 O41 W8 117.8(4) . .
W41 O41 Na1 130.3(4) . .
W8 O41 Na1 107.9(4) . .
W41 O41 K2 108.2(4) . .
W8 O41 K2 91.1(3) . .
Na1 O41 K2 88.6(3) . .
P3 O42 W8 127.3(5) . .
P3 O42 W41 128.9(5) . .
W8 O42 W41 92.2(3) . .
P3 O43 W20 122.9(5) . .
P3 O43 W34 124.4(5) . .
W20 O43 W34 93.1(3) . .
P3 O43 W18 123.9(5) . .
W20 O43 W18 93.0(3) . .
W34 O43 W18 90.3(3) . .
W38 O44 W7 141.3(5) . .
W6 O45 W4 145.9(5) . .
W6 O45 K1' 97.2(4) . .
W4 O45 K1' 97.7(4) . .
W48 O46 W2 140.5(5) . .
P5 O47 W19 125.2(5) . .
P5 O47 W48 122.5(5) . .
W19 O47 W48 92.8(3) . .
P5 O47 W40 124.0(5) . .
W19 O47 W40 90.6(3) . .
W48 O47 W40 92.3(3) . .
P5 O48 W2 127.9(5) . .
P5 O48 W47 130.0(5) . .
W2 O48 W47 91.5(3) . .
P5 O49 W4 128.7(5) . .
P5 O49 W49 128.5(5) . .
W4 O49 W49 90.5(3) . .
P5 O50 W17 129.2(5) . .
P5 O50 W28 127.4(5) . .
W17 O50 W28 91.3(3) . .
W28 O51 W47 152.0(5) . .
W28 O53 W52 159.1(5) . .
W1 O54 W2 150.6(6) . .
W1 O54 K3 104.7(4) . .
W2 O54 K3 104.7(4) . .
W43 O55 W1 117.5(4) . .
W43 O55 K3 108.8(4) . .
W1 O55 K3 93.5(3) . .
W3 O56 W5 146.4(5) . .
W3 O56 K1'' 98.0(4) . .
W5 O56 K1'' 96.7(3) . .
W4 O57 W3 151.5(5) . .
W4 O57 K4 103.2(4) . .
W3 O57 K4 105.1(4) . .
W52 O58 W43 150.7(5) . .
W52 O58 Na9 103.0(4) . .
W43 O58 Na9 103.8(4) . .
P4 O59 W3 128.1(5) . .
P4 O59 W13 127.7(4) . .
W3 O59 W13 92.0(3) . .
W22 O60 W1 141.0(5) . .
W22 O61 W3 140.9(5) . .
P4 O62 W22 123.2(5) . .
P4 O62 W50 126.2(5) . .
W22 O62 W50 93.3(3) . .
P4 O62 W14 122.7(5) . .
W22 O62 W14 92.0(3) . .
W50 O62 W14 89.8(3) . .
W50 O63 W13 152.5(5) . .
W37 O64 W13 152.4(5) . .
W17 O65 W49 152.9(5) . .
W17 O65 Na8 101.6(4) . .
W49 O65 Na8 102.5(4) . .
P6 O66 W38 122.8(5) . .
P6 O66 W24 125.1(5) . .
W38 O66 W24 92.7(3) . .
P6 O66 W35 124.4(5) . .
W38 O66 W35 92.3(3) . .
W24 O66 W35 90.0(3) . .
W24 O67 W39 155.7(5) . .
W5 O69 W7 149.6(5) . .
W5 O69 K1'' 101.9(4) . .
W7 O69 K1'' 101.6(3) . .
W5 O69 K1 104.5(4) . .
W7 O69 K1 105.3(4) . .
K1'' O69 K1 50.4(3) . .
W6 O70 W5 149.5(5) . .
W6 O70 K4 105.4(4) . .
W5 O70 K4 104.9(4) . .
W49 O72 W4 118.4(4) . .
W49 O72 K4 108.1(4) . .
W4 O72 K4 91.1(3) . .
W30 O73 W36 123.0(5) . .
W32 O75 W21 121.3(4) . .
W54 O77 Na12 111.1(5) . 2_567
W32 O78 W46 154.1(5) . .
W21 O79 W54 146.8(5) . .
W46 O80 Na15 125.7(5) . .
W53 O82 W27 159.0(6) . .
W54 O83 W51 158.2(5) . .
W44 O84 W45 163.2(5) . .
W44 O84 K3 97.6(3) . .
W45 O84 K3 98.8(3) . .
W26 O86 W11 140.9(5) . .
W45 O87 Na11 140.6(6) . .
W25 O88 W26 121.3(4) . .
W16 O89 W26 123.1(5) . .
W27 O91 W46 150.6(5) . .
P2 O93 W53 129.8(6) . .
P2 O93 W51 127.7(5) . .
W53 O93 W51 90.9(3) . .
W9 O94 W7 147.0(5) . .
W9 O94 K1'' 97.3(4) . .
W7 O94 K1'' 97.1(3) . .
W8 O95 W10 146.0(5) . .
W8 O95 K1' 97.8(4) . .
W10 O95 K1' 97.7(4) . .
W29 O96 W41 165.6(5) . .
W29 O96 K2 97.8(3) . .
W41 O96 K2 96.4(4) . .
W33 O97 W41 150.9(5) . .
W33 O98 W18 151.2(6) . .
W34 O100 W18 122.9(5) . .
W23 O101 W34 150.7(6) . .
W34 O102 W20 123.4(5) . .
W18 O103 W20 121.2(5) . .
W19 O107 W48 123.6(5) . .
W28 O109 W19 149.7(5) . .
W19 O110 W47 152.1(5) . .
W19 O111 W40 120.3(5) . .
W40 O112 W48 122.7(4) . .
W17 O113 W40 150.6(6) . .
W48 O114 W4 142.5(5) . .
W17 O115 W28 120.7(4) . .
W17 O116 W37 160.5(6) . .
W13 O117 W3 116.7(5) . .
W13 O117 Na3 131.1(5) . .
W3 O117 Na3 107.6(4) . .
W13 O117 K4 107.9(4) . .
W3 O117 K4 91.1(3) . .
Na3 O117 K4 90.1(4) . .
W13 O120 W49 166.2(5) . .
W13 O120 K4 98.3(4) . .
W49 O120 K4 95.5(3) . .
W2 O121 W4 150.9(5) . .
W2 O121 K1' 101.3(4) . .
W4 O121 K1' 100.8(4) . .
W2 O121 K1 104.1(5) . .
W4 O121 K1 104.4(5) . .
K1' O121 K1 52.1(3) . .
W47 O122 W2 115.8(4) . .
W47 O122 Na2 131.7(5) . .
W2 O122 Na2 108.2(4) . .
W47 O122 K3 106.9(4) . .
W2 O122 K3 91.5(3) . .
Na2 O122 K3 90.5(4) . .
P4 O123 W1 130.0(6) . .
P4 O123 W43 128.5(5) . .
W1 O123 W43 91.7(3) . .
W14 O125 W22 122.7(4) . .
W50 O127 W22 123.5(5) . .
W14 O128 W43 154.9(5) . .
W50 O129 W14 121.1(4) . .
W47 O132 Na12 128.1(5) . .
W43 O133 W47 164.4(5) . .
W43 O133 K3 96.3(3) . .
W47 O133 K3 99.1(3) . .
W52 O134 W14 150.6(5) . .
W50 O135 W37 150.4(5) . .
P6 O136 W7 127.6(5) . .
P6 O136 W29 129.2(5) . .
W7 O136 W29 91.9(3) . .
W39 O137 W5 117.0(5) . .
W39 O137 Na3 129.2(5) . .
W5 O137 Na3 106.1(5) . .
W39 O137 K4 110.2(4) . .
W5 O137 K4 93.4(4) . .
Na3 O137 K4 92.0(4) . .
P6 O138 W5 128.9(5) . .
P6 O138 W39 128.5(5) . .
W5 O138 W39 92.4(3) . .
W36 O139 W24 150.0(6) . .
W39 O140 W31 165.2(5) . .
W39 O140 K4 97.0(3) . .
W31 O140 K4 97.7(4) . .
W23 O141 W36 159.3(6) . .
P4 O144 W37 128.2(5) . .
P4 O144 W52 125.9(5) . .
W37 O144 W52 91.5(3) . .
W37 O145 W52 121.3(4) . .
W52 O146 Na14 158.0(7) . .
W17 O148 Na13 139.6(6) . .
W1 O150 W3 150.7(5) . .
W1 O150 K1'' 103.2(4) . .
W3 O150 K1'' 101.1(4) . .
W1 O150 K1 104.8(5) . .
W3 O150 K1 103.3(5) . .
K1'' O150 K1 50.6(3) . .
W51 O152 W25 151.4(6) . .
W16 O153 W25 123.0(5) . .
W27 O155 W54 121.1(4) . .
P3 O156 W6 128.0(5) . .
P3 O156 W31 129.0(5) . .
W6 O156 W31 91.8(3) . .
P3 O157 W33 128.1(5) . .
P3 O157 W23 127.6(5) . .
W33 O157 W23 91.4(3) . .
W33 O159 W23 123.0(4) . .
W18 O160 W41 153.7(5) . .
W29 O161 W7 117.5(4) . .
W29 O161 Na4 127.1(5) . .
W7 O161 Na4 110.4(5) . .
W29 O161 K2 109.3(4) . .
W7 O161 K2 91.4(3) . .
Na4 O161 K2 90.2(4) . .
W38 O164 W5 141.7(5) . .
W35 O166 W29 154.4(6) . .
W23 O167 W31 151.8(5) . .
W34 O168 W31 154.7(6) . .
W31 O169 W6 118.0(5) . .
W31 O169 K4 109.0(4) . .
W6 O169 K4 91.0(3) . .
W30 O170 W33 157.7(6) . .
W35 O174 W24 123.4(5) . .
W30 O175 W29 152.6(5) . .
W30 O176 Na14 161.1(8) . 1_565
P6 O177 W36 128.0(5) . .
P6 O177 W30 128.7(5) . .
W36 O177 W30 91.1(3) . .
W30 O178 W35 149.1(5) . .
W35 O179 W38 122.0(5) . .
W24 O180 W38 123.1(5) . .
W36 O181 W39 155.2(6) . .
W40 O182 W49 156.0(5) . .
Na1 O189 Na15 109.4(6) . 2_577
Na12 O193 Na9 87.7(6) . .
Na2 O197 Na10 94.4(7) . 2_567
Na3 O200 Na8 94.5(6) . 2_668
Na14 O211 Na6 109.9(9) . 1_545
Na14 O211 Na9 109.4(9) . .
Na6 O211 Na9 108.0(8) 1_545 .
Na11 O229 Na10 97.2(11) . .
Na8 O230 Na13 119.4(10) . .
K3 O240 Na12 115.6(11) . .
Na10 O252 Na11 118.9(11) . .
O272 O261 K2 167(4) . .
O261 O272 Na15 122(4) . .
O261 O272 K2 10(3) . .
Na15 O272 K2 120.3(15) . .

loop_
_geom_bond_atom_site_label_1
_geom_bond_atom_site_label_2
_geom_bond_distance
_geom_bond_site_symmetry_2
W1 O150 1.794(9) .
W1 O54 1.820(9) .
W1 O12 1.840(9) .
W1 O55 2.086(9) .
W1 O60 2.120(9) .
W1 O123 2.294(9) .
W1 K3 3.615(5) .
W1 K1'' 3.633(5) .
W1 K1 3.938(14) .
W2 O121 1.832(9) .
W2 O36 1.862(9) .
W2 O54 1.884(9) .
W2 O122 2.084(9) .
W2 O46 2.132(8) .
W2 O48 2.314(8) .
W2 K1' 3.642(5) .
W2 Na2 3.644(9) .
W2 K3 3.661(5) .
W2 K1 3.940(15) .
W3 O56 1.835(9) .
W3 O57 1.848(9) .
W3 O150 1.853(9) .
W3 O117 2.090(9) .
W3 O61 2.135(8) .
W3 O59 2.290(8) .
W3 K1'' 3.623(4) .
W3 K4 3.627(6) .
W3 Na3 3.670(10) .
W3 K1 3.941(14) .
W4 O121 1.839(9) .
W4 O57 1.846(9) .
W4 O45 1.852(9) .
W4 O72 2.087(8) .
W4 O114 2.091(9) .
W4 O49 2.321(8) .
W4 K4 3.582(6) .
W4 K1' 3.635(5) .
W4 K1 3.951(15) .
W5 O69 1.824(8) .
W5 O70 1.872(9) .
W5 O56 1.885(9) .
W5 O164 2.079(9) .
W5 O137 2.096(9) .
W5 O138 2.278(9) .
W5 K4 3.612(6) .
W5 K1'' 3.621(5) .
W5 Na3 3.662(9) .
W5 K1 3.967(16) .
W6 O45 1.833(9) .
W6 O37 1.845(8) .
W6 O70 1.858(9) .
W6 O169 2.101(10) .
W6 O38 2.132(9) .
W6 O156 2.307(9) .
W6 K1' 3.610(5) .
W6 K4 3.611(6) .
W6 K1 3.999(16) .
W7 O69 1.826(8) .
W7 O40 1.845(9) .
W7 O94 1.857(9) .
W7 O161 2.094(9) .
W7 O44 2.124(8) .
W7 O136 2.306(9) .
W7 K2 3.601(5) .
W7 K1'' 3.617(4) .
W7 Na4 3.707(11) .
W7 K1 3.989(15) .
W8 O37 1.822(8) .
W8 O95 1.850(9) .
W8 O40 1.857(9) .
W8 O41 2.079(8) .
W8 O39 2.118(9) .
W8 O42 2.290(9) .
W8 K2 3.593(5) .
W8 K1' 3.613(5) .
W8 Na1 3.681(7) .
W8 K1 4.011(14) .
W9 O13 1.835(8) .
W9 O28 1.836(9) .
W9 O94 1.851(9) .
W9 O21 2.081(9) .
W9 O8 2.120(8) .
W9 O16 2.310(8) .
W9 K2 3.599(5) .
W9 K1'' 3.616(4) .
W9 K1 3.994(15) .
W10 O25 1.832(9) .
W10 O95 1.867(9) .
W10 O28 1.878(9) .
W10 O27 2.061(8) .
W10 O31 2.124(9) .
W10 O20 2.295(8) .
W10 K2 3.595(5) .
W10 K1' 3.621(5) .
W10 Na1 3.659(7) .
W10 K1 3.986(14) .
W11 O13 1.838(8) .
W11 O12 1.863(8) .
W11 O22 1.867(10) .
W11 O11 2.090(9) .
W11 O86 2.117(9) .
W11 O10 2.306(8) .
W11 K1'' 3.617(5) .
W11 K3 3.635(5) .
W11 K1 3.976(16) .
W12 O25 1.801(9) .
W12 O36 1.841(9) .
W12 O22 1.859(9) .
W12 O32 2.099(8) .
W12 O24 2.099(9) .
W12 O26 2.319(8) .
W12 K1' 3.644(5) .
W12 K3 3.648(5) .
W12 Na2 3.651(10) .
W12 K1 3.947(16) .
W13 O118 1.693(9) .
W13 O117 1.818(8) .
W13 O120 1.881(8) .
W13 O64 1.956(9) .
W13 O63 1.966(9) .
W13 O59 2.337(8) .
W13 K4 3.887(5) .
W14 O126 1.692(9) .
W14 O125 1.871(9) .
W14 O128 1.900(9) .
W14 O134 1.945(9) .
W14 O129 1.967(9) .
W14 O62 2.428(9) .
W15 O1 1.729(9) .
W15 O21 1.799(9) .
W15 O17 1.887(8) .
W15 O5 1.958(8) .
W15 O2 1.968(9) .
W15 O16 2.358(8) .
W15 K2 3.865(5) .
W16 O90 1.711(11) .
W16 O89 1.845(9) .
W16 O5 1.887(8) .
W16 O153 1.918(9) .
W16 O4 1.942(10) .
W16 O7 2.386(9) .
W17 O148 1.711(9) .
W17 O113 1.865(10) .
W17 O65 1.866(9) .
W17 O116 1.878(9) .
W17 O115 1.917(9) .
W17 O50 2.348(8) .
W18 O99 1.744(9) .
W18 O103 1.861(9) .
W18 O160 1.894(9) .
W18 O98 1.945(10) .
W18 O100 1.951(9) .
W18 O43 2.395(8) .
W19 O108 1.760(11) .
W19 O107 1.873(9) .
W19 O110 1.901(9) .
W19 O109 1.927(9) .
W19 O111 1.937(9) .
W19 O47 2.368(9) .
W20 O104 1.747(11) .
W20 O38 1.772(8) .
W20 O39 1.811(9) .
W20 O102 2.034(9) .
W20 O103 2.081(8) .
W20 O43 2.343(9) .
W21 O35 1.710(10) .
W21 O34 1.879(8) .
W21 O33 1.891(9) .
W21 O79 1.926(9) .
W21 O75 1.969(8) .
W21 O29 2.400(8) .
W22 O124 1.752(10) .
W22 O61 1.799(8) .
W22 O60 1.801(9) .
W22 O127 2.032(8) .
W22 O125 2.054(8) .
W22 O62 2.361(9) .
W23 O105 1.702(10) .
W23 O101 1.870(11) .
W23 O167 1.880(9) .
W23 O141 1.884(11) .
W23 O159 1.924(8) .
W23 O157 2.360(8) .
W24 O172 1.731(9) .
W24 O180 1.866(10) .
W24 O67 1.866(9) .
W24 O174 1.932(10) .
W24 O139 1.948(10) .
W24 O66 2.386(9) .
W25 O92 1.700(10) .
W25 O88 1.868(8) .
W25 O9 1.878(9) .
W25 O152 1.922(9) .
W25 O153 1.931(10) .
W25 O7 2.392(9) .
W26 O85 1.764(9) .
W26 O86 1.798(9) .
W26 O8 1.803(8) .
W26 O89 2.055(9) .
W26 O88 2.060(8) .
W26 O7 2.357(9) .
W27 O81 1.728(8) .
W27 O91 1.868(9) .
W27 O82 1.905(9) .
W27 O155 1.923(9) .
W27 O18 1.927(9) .
W27 O15 2.379(8) .
W28 O52 1.715(9) .
W28 O51 1.847(8) .
W28 O53 1.882(9) .
W28 O109 1.906(9) .
W28 O115 1.956(9) .
W28 O50 2.359(8) .
W29 O162 1.736(9) .
W29 O161 1.820(9) .
W29 O96 1.892(9) .
W29 O175 1.951(9) .
W29 O166 1.963(10) .
W29 O136 2.351(9) .
W29 K2 3.880(6) .
W30 O176 1.722(9) .
W30 O175 1.863(9) .
W30 O170 1.886(10) .
W30 O73 1.902(10) .
W30 O178 1.911(10) .
W30 O177 2.367(9) .
W31 O71 1.701(10) .
W31 O169 1.802(10) .
W31 O140 1.917(9) .
W31 O168 1.938(9) .
W31 O167 1.947(9) .
W31 O156 2.359(9) .
W31 K4 3.881(5) .
W32 O76 1.751(8) .
W32 O30 1.885(9) .
W32 O75 1.899(9) .
W32 O78 1.905(9) .
W32 O18 1.913(9) .
W32 O29 2.408(7) .
W33 O183 1.749(10) .
W33 O97 1.852(10) .
W33 O98 1.871(10) .
W33 O159 1.916(9) .
W33 O170 1.927(10) .
W33 O157 2.353(8) .
W34 O158 1.763(10) .
W34 O102 1.861(9) .
W34 O168 1.895(9) .
W34 O100 1.906(9) .
W34 O101 1.945(11) .
W34 O43 2.383(9) .
W35 O173 1.696(10) .
W35 O166 1.880(10) .
W35 O179 1.890(10) .
W35 O174 1.909(10) .
W35 O178 1.926(10) .
W35 O66 2.397(10) .
W36 O171 1.715(11) .
W36 O181 1.831(8) .
W36 O139 1.880(11) .
W36 O141 1.920(10) .
W36 O73 1.936(8) .
W36 O177 2.357(9) .
W37 O147 1.721(9) .
W37 O64 1.865(9) .
W37 O116 1.920(9) .
W37 O135 1.918(10) .
W37 O145 1.923(10) .
W37 O144 2.323(8) .
W38 O165 1.729(10) .
W38 O44 1.791(8) .
W38 O164 1.818(9) .
W38 O179 2.034(10) .
W38 O180 2.041(10) .
W38 O66 2.364(10) .
W39 O68 1.706(9) .
W39 O137 1.819(10) .
W39 O140 1.893(9) .
W39 O67 1.963(9) .
W39 O181 1.964(9) .
W39 O138 2.349(9) .
W39 K4 3.848(5) .
W40 O149 1.718(10) .
W40 O112 1.838(9) .
W40 O182 1.903(10) .
W40 O113 1.957(9) .
W40 O111 1.959(10) .
W40 O47 2.384(9) .
W41 O163 1.715(8) .
W41 O41 1.805(9) .
W41 O96 1.918(9) .
W41 O160 1.952(9) .
W41 O97 1.980(10) .
W41 O42 2.330(8) .
W41 K2 3.856(5) .
W42 O74 1.775(10) .
W42 O31 1.808(9) .
W42 O32 1.820(8) .
W42 O30 2.031(8) .
W42 O33 2.047(8) .
W42 O29 2.343(8) .
W43 O131 1.685(9) .
W43 O55 1.831(9) .
W43 O133 1.901(9) .
W43 O128 1.923(9) .
W43 O58 1.970(8) .
W43 O123 2.376(9) .
W43 K3 3.833(5) .
W44 O23 1.727(9) .
W44 O24 1.810(9) .
W44 O84 1.908(9) .
W44 O34 1.969(8) .
W44 O14 1.987(8) .
W44 O26 2.356(8) .
W44 K3 3.848(5) .
W45 O87 1.719(9) .
W45 O11 1.808(10) .
W45 O84 1.918(9) .
W45 O9 1.946(9) .
W45 O6 1.950(8) .
W45 O10 2.360(8) .
W45 K3 3.886(5) .
W46 O80 1.729(8) .
W46 O27 1.832(8) .
W46 O17 1.929(8) .
W46 O78 1.934(9) .
W46 O91 1.963(9) .
W46 O20 2.350(8) .
W46 K2 3.870(6) .
W47 O132 1.725(10) .
W47 O122 1.837(8) .
W47 O133 1.906(9) .
W47 O110 1.952(9) .
W47 O51 1.978(8) .
W47 O48 2.327(9) .
W47 K3 3.910(5) .
W48 O106 1.755(8) .
W48 O46 1.805(8) .
W48 O114 1.823(9) .
W48 O107 2.024(10) .
W48 O112 2.070(9) .
W48 O47 2.375(8) .
W49 O119 1.706(9) .
W49 O72 1.804(8) .
W49 O120 1.919(9) .
W49 O182 1.921(10) .
W49 O65 1.949(8) .
W49 O49 2.390(8) .
W49 K4 3.836(5) .
W50 O130 1.751(9) .
W50 O127 1.866(9) .
W50 O63 1.896(8) .
W50 O135 1.910(10) .
W50 O129 1.916(9) .
W50 O62 2.363(8) .
W51 O151 1.713(10) .
W51 O152 1.882(9) .
W51 O6 1.882(8) .
W51 O83 1.918(9) .
W51 O3 1.926(9) .
W51 O93 2.378(9) .
W52 O146 1.745(10) .
W52 O58 1.864(8) .
W52 O134 1.866(9) .
W52 O53 1.918(10) .
W52 O145 1.939(9) .
W52 O144 2.377(8) .
W53 O154 1.722(10) .
W53 O2 1.861(9) .
W53 O82 1.900(9) .
W53 O4 1.901(9) .
W53 O3 1.917(9) .
W53 O93 2.345(9) .
W54 O77 1.697(9) .
W54 O14 1.834(8) .
W54 O83 1.889(9) .
W54 O79 1.938(8) .
W54 O155 1.940(8) .
W54 O15 2.347(9) .
P1 O26 1.527(8) .
P1 O15 1.526(9) .
P1 O20 1.549(9) .
P1 O29 1.577(8) .
P2 O93 1.522(9) .
P2 O16 1.524(9) .
P2 O10 1.546(8) .
P2 O7 1.580(9) .
P3 O157 1.537(9) .
P3 O156 1.544(9) .
P3 O42 1.559(9) .
P3 O43 1.591(9) .
P4 O123 1.528(9) .
P4 O144 1.553(9) .
P4 O59 1.556(9) .
P4 O62 1.572(9) .
P5 O49 1.513(9) .
P5 O48 1.532(9) .
P5 O50 1.538(8) .
P5 O47 1.586(9) .
P6 O177 1.518(10) .
P6 O136 1.543(9) .
P6 O138 1.545(9) .
P6 O66 1.578(10) .
K1 K1'' 2.516(14) .
K1 K1' 2.593(15) .
K1 O121 3.071(17) .
K1 O150 3.078(16) .
K1 O69 3.096(18) .
K1 O13 3.106(18) .
K1 O25 3.111(17) .
K1 O37 3.126(17) .
K1' O257 2.55(5) .
K1' O37 2.766(10) .
K1' O121 2.809(10) .
K1' O25 2.842(10) .
K1' O95 2.862(10) .
K1' O45 2.889(10) .
K1' O36 2.903(11) .
K1'' O224 2.48(3) .
K1'' O13 2.765(9) .
K1'' O150 2.777(10) .
K1'' O69 2.776(10) .
K1'' O56 2.880(10) .
K1'' O94 2.881(10) .
K1'' O12 2.922(10) .
K2 O261 2.00(3) .
K2 O28 2.619(9) .
K2 O40 2.638(10) .
K2 O272 2.72(4) .
K2 O27 2.870(11) .
K2 O161 2.878(11) .
K2 O41 2.891(10) .
K2 O21 2.910(10) .
K2 O17 3.127(10) .
K2 O96 3.138(11) .
K3 O240 2.65(3) .
K3 O22 2.667(10) .
K3 O54 2.697(11) .
K3 O55 2.829(10) .
K3 O24 2.876(9) .
K3 O11 2.901(11) .
K3 O122 2.957(10) .
K3 O84 3.099(9) .
K3 O133 3.125(9) .
K4 O271 2.22(3) .
K4 O70 2.644(10) .
K4 O57 2.675(11) .
K4 O137 2.821(11) .
K4 O72 2.871(10) .
K4 O169 2.900(10) .
K4 O117 2.924(10) .
K4 O140 3.127(10) .
K4 O120 3.141(10) .
Na1 O196 2.370(18) .
Na1 O189 2.375(16) .
Na1 O188 2.381(19) .
Na1 O27 2.428(11) .
Na1 O41 2.465(11) .
Na1 O187 2.783(17) .
Na2 O198 2.35(2) .
Na2 O217 2.366(18) .
Na2 O197 2.41(2) .
Na2 O122 2.409(12) .
Na2 O24 2.471(12) .
Na2 O190 2.773(19) .
Na2 Na10 3.978(16) 2_567
Na3 O199 2.304(19) .
Na3 O192 2.414(16) .
Na3 O200 2.429(19) .
Na3 O117 2.450(12) .
Na3 O137 2.477(13) .
Na3 O191 2.881(18) .
Na3 Na8 3.945(16) 2_668
Na4 O216 2.26(2) .
Na4 O214 2.33(2) .
Na4 O215 2.37(2) .
Na4 O161 2.416(13) .
Na4 O21 2.511(14) .
Na4 O208 2.681(19) .
Na6 O243 2.27(3) .
Na6 O236 2.29(3) .
Na6 O211 2.92(3) 1_565
Na8 O186 2.344(18) .
Na8 O230 2.41(3) .
Na8 O65 2.922(15) .
Na8 O200 2.92(2) 2_668
Na8 Na3 3.945(16) 2_668
Na9 O193 2.367(18) .
Na9 O263 2.89(5) .
Na9 O58 2.944(17) .
Na9 O211 2.97(2) .
Na9 Na12 3.271(19) .
Na10 O252 2.31(3) .
Na10 O213 2.34(2) .
Na10 O6 2.861(15) .
Na10 O229 2.97(3) .
Na10 O197 2.99(2) 2_567
Na10 Na2 3.978(16) 2_567
Na10 Na11 4.206(16) .
Na11 O228 2.27(3) .
Na11 O212 2.43(2) .
Na11 O194 2.459(17) .
Na11 O223 2.46(2) 2_667
Na11 O87 2.555(13) .
Na11 O252 2.57(3) .
Na11 O229 2.62(3) .
Na12 O193 2.354(17) .
Na12 O240 2.69(3) .
Na12 O132 2.890(16) .
Na12 O77 3.017(16) 2_567
Na13 O255 2.18(5) .
Na13 O253 2.25(3) .
Na13 O245 2.41(4) .
Na13 O195 2.40(2) .
Na13 O148 2.511(16) .
Na13 O230 2.58(3) .
Na13 O254 2.69(4) .
Na13 O184 2.78(2) .
Na14 O211 2.25(3) .
Na14 O146 2.314(17) .
Na14 O176 2.351(17) 1_545
Na14 O244 2.53(4) .
Na15 O203 1.98(3) .
Na15 O272 2.61(4) .
Na15 O80 2.779(18) .
Na15 O202 2.93(2) .
Na15 O189 2.996(18) 2_577
Na16 O273 2.72(5) 2_668
O77 Na12 3.017(16) 2_567
O176 Na14 2.351(17) 1_565
O189 Na15 2.996(18) 2_577
O197 Na10 2.99(2) 2_567
O200 Na8 2.92(2) 2_668
O211 Na6 2.92(3) 1_545
O223 Na11 2.46(2) 2_667
O249 O250 1.20(4) 2_568
O250 O249 1.20(4) 2_568
O261 O272 0.74(4) .
O273 Na16 2.72(5) 2_668
